data_7221131
loop_
_publ_author_name
'Ling, Irene'
'Sobolev, Alexandre N.'
'Sabah, Karem'
'Hashim, Rauzah'

_publ_section_title
;
 Efficient packing of long flexible bis-imidazolium cations in the
 ubiquitous bilayers of their p-sulfonatocalixarene salts
;
_journal_issue 30
_journal_name_full CrystEngComm
_journal_page_first 5841
_journal_paper_doi 10.1039/C5CE00994D
_journal_volume 17
_journal_year 2015
_chemical_formula_moiety 'C28 H19 O16 S4, C28 H35 Gd O24 S4, Gd H16 O8, 2(C36 H44 N4 O2), 2(C24 H20 P), 13(H2 O)'
_chemical_formula_sum 'C140 H180 Gd2 N4 O63 P2 S8'
_chemical_formula_weight 3559.79
_chemical_name_systematic
;
 ?
;
_space_group_crystal_system triclinic
_space_group_IT_number 2
_space_group_name_Hall '-P 1'
_space_group_name_H-M_alt 'P -1'
_symmetry_space_group_name_Hall '-P 1'
_symmetry_space_group_name_H-M 'P -1'
_atom_sites_solution_hydrogens geom
_audit_creation_method SHELXL-2014
_audit_update_record
;
2014-12-08 deposited with the CCDC.
2015-06-22 downloaded from the CCDC.
;
_cell_angle_alpha 86.912(2)
_cell_angle_beta 79.794(2)
_cell_angle_gamma 78.073(2)
_cell_formula_units_Z 2
_cell_length_a 14.0820(2)
_cell_length_b 19.2969(4)
_cell_length_c 30.2780(8)
_cell_measurement_reflns_used 18793
_cell_measurement_temperature 180(2)
_cell_measurement_theta_max 67.128
_cell_measurement_theta_min 3.246
_cell_volume 7921.4(3)
_computing_cell_refinement
;
CrysAlisPro, Agilent Technologies,
Version 1.171.37.31 (release 14-01-2014 CrysAlis171 .NET)
(compiled Jan 14 2014,18:38:05)
;
_computing_data_collection
;
CrysAlisPro, Agilent Technologies,
Version 1.171.37.31 (release 14-01-2014 CrysAlis171 .NET)
(compiled Jan 14 2014,18:38:05)
;
_computing_data_reduction
;
CrysAlisPro, Agilent Technologies,
Version 1.171.37.31 (release 14-01-2014 CrysAlis171 .NET)
(compiled Jan 14 2014,18:38:05)
;
_computing_publication_material 'SHELXL-2014 (Sheldrick, 2014)'
_computing_structure_refinement 'SHELXL-2014 (Sheldrick, 2014)'
_computing_structure_solution 'SHELXS-2014 (Sheldrick, 2014)'
_diffrn_ambient_temperature 180(2)
_diffrn_measured_fraction_theta_full 0.983
_diffrn_measured_fraction_theta_max 0.991
_diffrn_measurement_device_type 'Oxford Diffraction Gemini-R Ultra, Ruby CCD'
_diffrn_measurement_method '\w scans'
_diffrn_orient_matrix_UB_11 0.0279892
_diffrn_orient_matrix_UB_12 -0.0806946
_diffrn_orient_matrix_UB_13 0.0076071
_diffrn_orient_matrix_UB_21 0.0267672
_diffrn_orient_matrix_UB_22 -0.0103486
_diffrn_orient_matrix_UB_23 -0.0511234
_diffrn_orient_matrix_UB_31 0.1066398
_diffrn_orient_matrix_UB_32 0.0063537
_diffrn_orient_matrix_UB_33 0.0014887
_diffrn_radiation_monochromator mirror
_diffrn_radiation_source 'Enhance Ultra (Cu) X-ray Source'
_diffrn_radiation_type CuK\a
_diffrn_radiation_wavelength 1.54178
_diffrn_reflns_av_R_equivalents 0.0599
_diffrn_reflns_av_unetI/netI 0.0553
_diffrn_reflns_laue_measured_fraction_full 0.983
_diffrn_reflns_laue_measured_fraction_max 0.991
_diffrn_reflns_limit_h_max 16
_diffrn_reflns_limit_h_min -10
_diffrn_reflns_limit_k_max 23
_diffrn_reflns_limit_k_min -22
_diffrn_reflns_limit_l_max 36
_diffrn_reflns_limit_l_min -36
_diffrn_reflns_number 85797
_diffrn_reflns_point_group_measured_fraction_full 0.983
_diffrn_reflns_point_group_measured_fraction_max 0.991
_diffrn_reflns_theta_full 67.679
_diffrn_reflns_theta_max 67.354
_diffrn_reflns_theta_min 2.793
_exptl_absorpt_coefficient_mu 7.324
_exptl_absorpt_correction_T_max 0.618
_exptl_absorpt_correction_T_min 0.221
_exptl_absorpt_correction_type analytical
_exptl_absorpt_process_details
;
CrysAlisPro, Agilent Technologies,
Version 1.171.37.31 (release 14-01-2014 CrysAlis171 .NET)
(compiled Jan 14 2014,18:38:05)
Analytical numeric absorption correction using a multifaceted crystal
            model based on expressions derived by R.C. Clark & J.S. Reid.
(Clark, R. C. & Reid, J. S. (1995). Acta Cryst. A51, 887-897)
;
_exptl_crystal_colour colorless
_exptl_crystal_density_diffrn 1.492
_exptl_crystal_description needle
_exptl_crystal_F_000 3676
_exptl_crystal_size_max 0.480
_exptl_crystal_size_mid 0.100
_exptl_crystal_size_min 0.090
_refine_diff_density_max 4.016
_refine_diff_density_min -3.202
_refine_diff_density_rms 0.140
_refine_ls_extinction_method none
_refine_ls_goodness_of_fit_ref 1.002
_refine_ls_hydrogen_treatment constr
_refine_ls_matrix_type full
_refine_ls_number_parameters 1917
_refine_ls_number_reflns 28178
_refine_ls_number_restraints 255
_refine_ls_restrained_S_all 1.016
_refine_ls_R_factor_all 0.1598
_refine_ls_R_factor_gt 0.1450
_refine_ls_shift/su_max 0.000
_refine_ls_shift/su_mean 0.000
_refine_ls_structure_factor_coef Fsqd
_refine_ls_weighting_details 'w=1/[\s^2^(Fo^2^)+(0.1900P)^2^+84.6000P] where P=(Fo^2^+2Fc^2^)/3'
_refine_ls_weighting_scheme calc
_refine_ls_wR_factor_gt 0.3709
_refine_ls_wR_factor_ref 0.3824
_reflns_Friedel_coverage 0.000
_reflns_number_gt 22675
_reflns_number_total 28178
_reflns_threshold_expression 'I > 2\s(I)'
_cod_data_source_file c5ce00994d2.cif
_cod_data_source_block 140512b
_cod_depositor_comments 'Adding full bibliography for 7221129--7221132.cif.'
_cod_database_code 7221131
_shelx_space_group_comment
;
The symmetry employed for this shelxl refinement is uniquely defined
by the following loop, which should always be used as a source of
symmetry information in preference to the above space-group names.
They are only intended as comments.
;
_shelx_estimated_absorpt_t_min 0.127
_shelx_estimated_absorpt_t_max 0.559
_shelxl_version_number 2014-3

loop_
_space_group_symop_operation_xyz
'x, y, z'
'-x, -y, -z'

loop_
_atom_site_label
_atom_site_type_symbol
_atom_site_fract_x
_atom_site_fract_y
_atom_site_fract_z
_atom_site_U_iso_or_equiv
_atom_site_adp_type
_atom_site_occupancy
_atom_site_site_symmetry_order
_atom_site_calc_flag
_atom_site_refinement_flags_posn
_atom_site_refinement_flags_adp
_atom_site_refinement_flags_occupancy
_atom_site_disorder_assembly
_atom_site_disorder_group
Gd1 Gd 0.97674(6) 0.43945(4) 0.27344(3) 0.0676(3) Uani 1 1 d . . . . .
Gd2 Gd 0.60419(11) 0.45097(5) 0.12077(3) 0.0974(4) Uani 1 1 d . . . . .
O01W O 0.4315(16) 0.6698(12) 0.2123(7) 0.076(4) Uiso 0.5 1 d . . P A 1
O01' O 0.4360(16) 0.6371(12) 0.2146(7) 0.076(4) Uiso 0.5 1 d . . P B 2
O02W O 0.9096(16) 0.6354(11) 0.1735(7) 0.194(10) Uani 1 1 d . . . . .
O03W O 0.4316(16) 0.5338(14) 0.1248(11) 0.222(12) Uani 1 1 d . . . . .
O04W O 0.5535(17) 0.5698(12) 0.4832(8) 0.140(7) Uiso 0.75 1 d . . P C 1
O04' O 0.600(5) 0.528(4) 0.535(2) 0.140(7) Uiso 0.25 1 d . . P D 2
O05W O 0.3144(16) 0.3801(17) 0.2647(10) 0.231(12) Uani 1 1 d . . . . .
O06W O 1.072(5) 0.607(4) 0.081(2) 0.216(16) Uiso 0.5 1 d . . P E 1
O06' O 1.064(5) 0.590(4) 0.061(2) 0.216(16) Uiso 0.5 1 d . . P F 2
O07W O 1.105(3) 0.2562(19) 0.1101(12) 0.144(8) Uiso 0.5 1 d . . P G 1
O07' O 1.218(3) 0.2466(19) 0.1093(12) 0.144(8) Uiso 0.5 1 d . . P H 2
O08W O 1.016(3) 0.6977(18) 0.1336(13) 0.274(16) Uani 1 1 d . . . . .
O09W O 1.234(4) 0.370(3) 0.1516(17) 0.192(13) Uiso 0.5 1 d . . P I 1
O09' O 1.206(4) 0.324(3) 0.1554(17) 0.192(13) Uiso 0.5 1 d . . P J 2
O10W O 1.267(3) 0.516(2) 0.1907(13) 0.148(8) Uiso 0.5 1 d . . P K 1
O10' O 1.165(3) 0.521(2) 0.2143(13) 0.148(8) Uiso 0.5 1 d . . P L 2
O11W O 0.9717(8) 0.3876(7) 0.3485(3) 0.089(3) Uani 1 1 d . . . . .
O12W O 1.1240(9) 0.3498(7) 0.2756(5) 0.109(4) Uani 1 1 d . . . . .
O13W O 1.0757(11) 0.4337(8) 0.2016(5) 0.125(5) Uani 1 1 d . U . . .
O14W O 0.8465(16) 0.4651(11) 0.2307(7) 0.077(4) Uiso 0.5 1 d D . P M 1
O14' O 0.8765(16) 0.4912(11) 0.2152(7) 0.077(4) Uiso 0.5 1 d D . P M 2
O15W O 0.8460(9) 0.5136(8) 0.3251(4) 0.108(4) Uani 1 1 d . U . . .
O16W O 1.0948(8) 0.4897(6) 0.3051(4) 0.093(3) Uani 1 1 d . . . . .
O17W O 0.9737(9) 0.5648(7) 0.2509(5) 0.109(4) Uani 1 1 d . . . . .
O18W O 0.816(5) 0.401(3) 0.2977(16) 0.227(16) Uiso 0.5 1 d D . P M 1
O18' O 0.808(5) 0.441(3) 0.2822(17) 0.227(16) Uiso 0.5 1 d D . P M 2
O19W O 0.5149(8) 0.6812(6) 0.1255(4) 0.086(3) Uani 1 1 d . . . . .
O20W O 1.1717(15) 0.2376(10) 0.2272(7) 0.157(6) Uani 1 1 d . . . . .
O21W O 0.7329(10) 0.4157(7) 0.0577(5) 0.116(4) Uani 1 1 d . . . . .
O22W O 0.5599(14) 0.3538(9) 0.0872(5) 0.135(5) Uani 1 1 d . U . . .
O23W O 0.6486(10) 0.3439(7) 0.1654(5) 0.112(4) Uani 1 1 d . . . . .
O24W O 0.7624(13) 0.4465(9) 0.1451(6) 0.138(5) Uani 1 1 d . U . . .
O25W O 0.5417(10) 0.4906(10) 0.0536(6) 0.137(6) Uani 1 1 d . . . . .
O26W O 0.6501(10) 0.5614(5) 0.0981(4) 0.101(4) Uani 1 1 d . . . . .
O27W O 0.5725(10) 0.5192(6) 0.1874(4) 0.100(4) Uani 1 1 d . . . . .
O28W O 0.4514(14) 0.4181(11) 0.1711(7) 0.162(6) Uani 1 1 d . U . . .
O29W O 0.5691(16) 0.5845(12) -0.0108(7) 0.084(5) Uiso 0.5 1 d . . P N 1
O30W O 0.637(2) 0.5361(14) -0.0298(9) 0.105(7) Uiso 0.5 1 d . . P O 2
O1 O 0.7714(7) 0.0634(5) 0.3369(3) 0.081(3) Uani 1 1 d . . . . .
C10 C 0.7339(10) 0.0740(7) 0.2468(5) 0.071(3) Uani 1 1 d . . . . .
H10A H 0.7430 0.0277 0.2629 0.085 Uiso 1 1 calc R U . . .
H10B H 0.7614 0.0656 0.2147 0.085 Uiso 1 1 calc R U . . .
C11 C 0.8038(8) 0.1153(7) 0.3101(5) 0.065(3) Uani 1 1 d . . . . .
C12 C 0.8490(8) 0.1610(8) 0.3269(5) 0.071(4) Uani 1 1 d . . . . .
C13 C 0.8844(9) 0.2138(9) 0.2992(5) 0.078(4) Uani 1 1 d . . . . .
H13 H 0.9190 0.2441 0.3108 0.094 Uiso 1 1 calc R U . . .
C14 C 0.8697(10) 0.2225(8) 0.2552(5) 0.071(3) Uani 1 1 d . . . . .
C15 C 0.8236(9) 0.1767(7) 0.2380(4) 0.064(3) Uani 1 1 d . . . . .
H15 H 0.8145 0.1819 0.2076 0.076 Uiso 1 1 calc R U . . .
C16 C 0.7891(9) 0.1213(7) 0.2651(4) 0.065(3) Uani 1 1 d . . . . .
S1 S 0.9041(3) 0.2928(2) 0.22138(16) 0.0938(13) Uani 1 1 d . . . . .
O11 O 0.9503(9) 0.3321(7) 0.2474(5) 0.103(3) Uani 1 1 d . U . . .
O12 O 0.9717(13) 0.2624(9) 0.1867(6) 0.145(5) Uani 1 1 d . U . . .
O13 O 0.8120(10) 0.3376(8) 0.2128(4) 0.109(4) Uani 1 1 d . . . . .
O2 O 0.6793(7) 0.1316(5) 0.4237(3) 0.074(2) Uani 1 1 d . . . . .
C20 C 0.8582(9) 0.1600(10) 0.3762(5) 0.090(5) Uani 1 1 d . . . . .
H20A H 0.9236 0.1687 0.3792 0.107 Uiso 1 1 calc R U . . .
H20B H 0.8517 0.1131 0.3899 0.107 Uiso 1 1 calc R U . . .
C21 C 0.6877(8) 0.2005(7) 0.4205(4) 0.062(3) Uani 1 1 d . . . . .
C22 C 0.6071(8) 0.2539(7) 0.4389(4) 0.056(3) Uani 1 1 d . . . . .
C23 C 0.6200(10) 0.3219(8) 0.4375(4) 0.068(3) Uani 1 1 d . . . . .
H23 H 0.5667 0.3589 0.4488 0.081 Uiso 1 1 calc R U . . .
C24 C 0.7124(10) 0.3377(9) 0.4193(4) 0.088(5) Uani 1 1 d D . . . .
C25 C 0.7880(11) 0.2845(9) 0.4014(5) 0.079(4) Uani 1 1 d . U . . .
H25 H 0.8501 0.2957 0.3894 0.095 Uiso 1 1 calc R U . . .
C26 C 0.7771(8) 0.2177(9) 0.4003(4) 0.071(4) Uani 1 1 d . . . . .
S2 S 0.7289(4) 0.4245(3) 0.42032(19) 0.1282(19) Uani 1 1 d D U . . .
O21 O 0.6844(16) 0.4501(9) 0.4639(5) 0.127(4) Uiso 0.5 1 d D . P P 1
O22 O 0.8321(10) 0.4217(9) 0.4141(8) 0.127(4) Uiso 0.5 1 d D . P P 1
O23 O 0.6862(16) 0.4634(8) 0.3863(6) 0.127(4) Uiso 0.5 1 d D . P P 1
O24 O 0.6525(14) 0.4615(8) 0.4523(6) 0.127(4) Uiso 0.5 1 d D . P P 2
O25 O 0.8230(11) 0.4225(9) 0.4304(8) 0.127(4) Uiso 0.5 1 d D . P P 2
O26 O 0.7211(17) 0.4542(9) 0.3768(5) 0.127(4) Uiso 0.5 1 d D . P P 2
O3 O 0.5165(6) 0.1278(4) 0.3997(3) 0.067(2) Uani 1 1 d . . . . .
C30 C 0.5122(8) 0.2351(6) 0.4607(4) 0.056(3) Uani 1 1 d . . . . .
H30A H 0.4823 0.2671 0.4861 0.067 Uiso 1 1 calc R U . . .
H30B H 0.5253 0.1861 0.4730 0.067 Uiso 1 1 calc R U . . .
C31 C 0.4475(8) 0.1853(6) 0.3987(4) 0.055(3) Uani 1 1 d . . . . .
C32 C 0.3807(9) 0.1920(7) 0.3694(4) 0.064(3) Uani 1 1 d . . . . .
C33 C 0.3103(8) 0.2503(8) 0.3690(4) 0.067(3) Uani 1 1 d . . . . .
H33 H 0.2666 0.2543 0.3480 0.080 Uiso 1 1 calc R U . . .
C34 C 0.2995(8) 0.3049(7) 0.3982(4) 0.062(3) Uani 1 1 d . . . . .
C35 C 0.3685(8) 0.3011(6) 0.4275(4) 0.054(3) Uani 1 1 d . . . . .
H35 H 0.3662 0.3397 0.4461 0.064 Uiso 1 1 calc R U . . .
C36 C 0.4389(8) 0.2404(6) 0.4282(4) 0.052(3) Uani 1 1 d . . . . .
S3 S 0.2043(3) 0.3796(3) 0.39802(13) 0.0956(14) Uani 1 1 d . U . . .
O31 O 0.2036(11) 0.4198(8) 0.4353(5) 0.124(4) Uani 1 1 d . U . . .
O32 O 0.2249(9) 0.4157(7) 0.3550(4) 0.104(4) Uani 1 1 d . . . . .
O33 O 0.1108(9) 0.3515(8) 0.4028(5) 0.113(4) Uani 1 1 d . U . . .
O4 O 0.5915(7) 0.0681(5) 0.3273(3) 0.076(2) Uani 1 1 d . . . . .
C40 C 0.3880(10) 0.1297(8) 0.3392(5) 0.077(4) Uani 1 1 d . . . . .
H40A H 0.3218 0.1289 0.3326 0.092 Uiso 1 1 calc R U . . .
H40B H 0.4109 0.0849 0.3552 0.092 Uiso 1 1 calc R U . . .
C41 C 0.5585(9) 0.1011(6) 0.2922(4) 0.059(3) Uani 1 1 d . . . . .
C42 C 0.6251(10) 0.1058(7) 0.2516(5) 0.069(3) Uani 1 1 d . . . . .
C43 C 0.5920(10) 0.1473(8) 0.2161(5) 0.074(4) Uani 1 1 d . . . . .
H43 H 0.6362 0.1541 0.1895 0.089 Uiso 1 1 calc R U . . .
C44 C 0.4917(11) 0.1787(8) 0.2208(5) 0.079(4) Uani 1 1 d . . . . .
C45 C 0.4290(11) 0.1735(8) 0.2587(5) 0.077(4) Uani 1 1 d . . . . .
H45 H 0.3622 0.1973 0.2607 0.092 Uiso 1 1 calc R U . . .
C46 C 0.4588(10) 0.1342(7) 0.2950(5) 0.071(4) Uani 1 1 d . . . . .
S4 S 0.4494(3) 0.2341(3) 0.17662(14) 0.0984(13) Uani 1 1 d . . . . .
O41 O 0.5320(9) 0.2381(7) 0.1434(4) 0.103(4) Uani 1 1 d . . . . .
O42 O 0.3773(14) 0.2031(11) 0.1593(6) 0.158(6) Uani 1 1 d . U . . .
O43 O 0.4045(12) 0.3002(8) 0.1961(5) 0.134(5) Uani 1 1 d . U . . .
O5 O 0.7930(6) 0.8921(4) 0.1770(3) 0.0589(19) Uani 1 1 d . . . . .
C50 C 0.6850(8) 0.8202(6) 0.1276(4) 0.052(3) Uani 1 1 d . . . . .
H50A H 0.6268 0.8014 0.1237 0.063 Uiso 1 1 calc R U . . .
H50B H 0.6670 0.8726 0.1262 0.063 Uiso 1 1 calc R U . . .
C51 C 0.7621(7) 0.8327(6) 0.1965(4) 0.050(2) Uani 1 1 d . . . . .
C52 C 0.7862(6) 0.8105(5) 0.2383(3) 0.043(2) Uani 1 1 d . . . . .
C53 C 0.7566(7) 0.7495(6) 0.2574(3) 0.045(2) Uani 1 1 d . . . . .
H53 H 0.7727 0.7327 0.2857 0.054 Uiso 1 1 calc R U . . .
C54 C 0.7037(7) 0.7130(6) 0.2355(3) 0.046(2) Uani 1 1 d . . . . .
C55 C 0.6799(7) 0.7375(5) 0.1942(3) 0.044(2) Uani 1 1 d . . . . .
H55 H 0.6420 0.7134 0.1796 0.053 Uiso 1 1 calc R U . . .
C56 C 0.7112(6) 0.7971(5) 0.1739(3) 0.043(2) Uani 1 1 d . . . . .
S5 S 0.66374(19) 0.63693(14) 0.26116(9) 0.0506(6) Uani 1 1 d . . . . .
O51 O 0.7081(6) 0.6208(5) 0.3010(3) 0.062(2) Uani 1 1 d . . . . .
O52 O 0.5564(6) 0.6553(5) 0.2713(3) 0.063(2) Uani 1 1 d . . . . .
O53 O 0.6986(6) 0.5819(4) 0.2273(3) 0.0583(19) Uani 1 1 d . . . . .
O6 O 0.9574(6) 0.9131(5) 0.1889(3) 0.071(2) Uani 1 1 d . . . . .
C60 C 0.8467(7) 0.8465(6) 0.2624(4) 0.052(3) Uani 1 1 d . . . . .
H60A H 0.8328 0.8354 0.2949 0.063 Uiso 1 1 calc R U . . .
H60B H 0.8274 0.8984 0.2583 0.063 Uiso 1 1 calc R U . . .
C61 C 1.0050(8) 0.8576(6) 0.2101(4) 0.053(3) Uani 1 1 d . . . . .
C62 C 1.1097(8) 0.8336(7) 0.1961(4) 0.056(3) Uani 1 1 d . . . . .
C63 C 1.1572(8) 0.7759(6) 0.2170(4) 0.061(3) Uani 1 1 d . . . . .
H63 H 1.2261 0.7604 0.2076 0.073 Uiso 1 1 calc R U . . .
C64 C 1.1100(9) 0.7396(7) 0.2508(4) 0.059(3) Uani 1 1 d . . . . .
C65 C 1.0073(8) 0.7636(7) 0.2659(4) 0.059(3) Uani 1 1 d . . . . .
H65 H 0.9732 0.7395 0.2898 0.070 Uiso 1 1 calc R U . . .
C66 C 0.9577(7) 0.8229(6) 0.2451(4) 0.054(3) Uani 1 1 d . . . . .
S6 S 1.1722(2) 0.6648(2) 0.27800(14) 0.0772(9) Uani 1 1 d . . . . .
O61 O 1.2408(10) 0.6292(7) 0.2426(5) 0.119(5) Uani 1 1 d . . . . .
O62 O 1.2262(13) 0.6960(9) 0.3049(6) 0.142(5) Uani 1 1 d . U . . .
O63 O 1.1003(10) 0.6323(8) 0.3004(5) 0.121(4) Uani 1 1 d . U . . .
O7 O 1.0224(6) 0.9224(5) 0.1000(4) 0.080(3) Uani 1 1 d . . . . .
C70 C 1.1628(9) 0.8695(7) 0.1569(5) 0.067(3) Uani 1 1 d . . . . .
H70A H 1.2313 0.8673 0.1615 0.081 Uiso 1 1 calc R U . . .
H70B H 1.1302 0.9201 0.1559 0.081 Uiso 1 1 calc R U . . .
C71 C 1.0885(8) 0.8624(6) 0.0874(4) 0.057(3) Uani 1 1 d . . . . .
C72 C 1.0834(8) 0.8289(7) 0.0481(4) 0.057(3) Uani 1 1 d . . . . .
C73 C 1.1576(9) 0.7686(7) 0.0350(4) 0.059(3) Uani 1 1 d . . . . .
H73 H 1.1567 0.7449 0.0084 0.071 Uiso 1 1 calc R U . . .
C74 C 1.2290(8) 0.7442(6) 0.0589(4) 0.050(2) Uani 1 1 d . . . . .
C75 C 1.2328(8) 0.7760(5) 0.0976(4) 0.049(2) Uani 1 1 d . . . . .
H75 H 1.2827 0.7562 0.1146 0.058 Uiso 1 1 calc R U . . .
C76 C 1.1650(8) 0.8367(6) 0.1126(4) 0.053(3) Uani 1 1 d . . . . .
S7 S 1.3193(2) 0.66846(16) 0.03963(11) 0.0636(7) Uani 1 1 d . . . . .
O71 O 1.3815(8) 0.6508(5) 0.0725(4) 0.087(3) Uani 1 1 d . . . . .
O72 O 1.2668(9) 0.6126(6) 0.0340(4) 0.097(3) Uani 1 1 d . . . . .
O73 O 1.3752(8) 0.6889(5) -0.0027(3) 0.083(3) Uani 1 1 d . . . . .
O8 O 0.8421(7) 0.8943(5) 0.0943(3) 0.072(2) Uani 1 1 d . . . . .
C80 C 1.0009(10) 0.8531(10) 0.0224(6) 0.092(5) Uani 1 1 d . . . . .
H80A H 1.0256 0.8451 -0.0100 0.110 Uiso 1 1 calc R U . . .
H80B H 0.9752 0.9044 0.0267 0.110 Uiso 1 1 calc R U . . .
C81 C 0.8419(8) 0.8340(7) 0.0744(4) 0.058(3) Uani 1 1 d . . . . .
C82 C 0.7688(7) 0.7949(6) 0.0893(4) 0.054(3) Uani 1 1 d . . . . .
C83 C 0.7716(9) 0.7345(7) 0.0682(4) 0.063(3) Uani 1 1 d . . . . .
H83 H 0.7238 0.7066 0.0790 0.075 Uiso 1 1 calc R U . . .
C84 C 0.8430(9) 0.7122(8) 0.0311(5) 0.076(4) Uani 1 1 d D . . . .
C85 C 0.9164(9) 0.7509(9) 0.0167(5) 0.077(4) Uani 1 1 d . . . . .
H85 H 0.9666 0.7351 -0.0081 0.092 Uiso 1 1 calc R U . . .
C86 C 0.9166(8) 0.8120(8) 0.0384(4) 0.062(3) Uani 1 1 d . . . . .
S8 S 0.8453(4) 0.6355(3) 0.00297(18) 0.1175(18) Uani 1 1 d D . . . .
O81 O 0.7714(15) 0.6018(10) 0.0264(7) 0.134(4) Uiso 0.5 1 d D . P Q 1
O82 O 0.8260(18) 0.6576(10) -0.0411(5) 0.134(4) Uiso 0.5 1 d D . P Q 1
O83 O 0.9405(12) 0.5927(10) 0.0005(8) 0.134(4) Uiso 0.5 1 d D . P Q 1
O84 O 0.8970(16) 0.6403(11) -0.0408(5) 0.134(4) Uiso 0.5 1 d D . P Q 2
O85 O 0.8964(17) 0.5780(8) 0.0275(7) 0.134(4) Uiso 0.5 1 d D . P Q 2
O86 O 0.7471(11) 0.6280(11) 0.0045(8) 0.134(4) Uiso 0.5 1 d D . P Q 2
P1 P 0.16975(18) -0.01705(13) 0.30288(9) 0.0443(6) Uani 1 1 d . . . . .
C111 C 0.2961(7) -0.0650(5) 0.2925(3) 0.044(2) Uani 1 1 d . . . . .
C112 C 0.3699(8) -0.0400(6) 0.3072(4) 0.055(3) Uani 1 1 d . . . . .
H112 H 0.3540 0.0012 0.3249 0.066 Uiso 1 1 calc R U . . .
C113 C 0.4658(8) -0.0743(7) 0.2963(5) 0.066(3) Uani 1 1 d . . . . .
H113 H 0.5167 -0.0563 0.3057 0.079 Uiso 1 1 calc R U . . .
C114 C 0.4879(8) -0.1343(7) 0.2721(4) 0.064(3) Uani 1 1 d . . . . .
H114 H 0.5544 -0.1589 0.2658 0.076 Uiso 1 1 calc R U . . .
C115 C 0.4173(8) -0.1604(6) 0.2565(4) 0.059(3) Uani 1 1 d . . . . .
H115 H 0.4349 -0.2019 0.2390 0.071 Uiso 1 1 calc R U . . .
C116 C 0.3185(8) -0.1252(6) 0.2666(3) 0.051(2) Uani 1 1 d . . . . .
H116 H 0.2683 -0.1423 0.2559 0.061 Uiso 1 1 calc R U . . .
C121 C 0.1549(8) 0.0544(6) 0.3401(4) 0.053(3) Uani 1 1 d . . . . .
C122 C 0.1705(15) 0.0386(8) 0.3842(5) 0.097(6) Uani 1 1 d . . . . .
H122 H 0.1932 -0.0088 0.3935 0.116 Uiso 1 1 calc R U . . .
C123 C 0.1516(14) 0.0948(10) 0.4144(6) 0.099(5) Uani 1 1 d . U . . .
H123 H 0.1567 0.0861 0.4451 0.118 Uiso 1 1 calc R U . . .
C124 C 0.1253(11) 0.1628(9) 0.3979(7) 0.094(6) Uani 1 1 d . . . . .
H124 H 0.1139 0.2005 0.4183 0.113 Uiso 1 1 calc R U . . .
C125 C 0.1147(9) 0.1797(8) 0.3555(8) 0.092(6) Uani 1 1 d . . . . .
H125 H 0.0994 0.2278 0.3461 0.111 Uiso 1 1 calc R U . . .
C126 C 0.1264(8) 0.1257(6) 0.3257(6) 0.070(4) Uani 1 1 d . . . . .
H126 H 0.1154 0.1362 0.2957 0.083 Uiso 1 1 calc R U . . .
C131 C 0.1394(8) 0.0199(6) 0.2501(4) 0.055(3) Uani 1 1 d . . . . .
C132 C 0.2116(9) 0.0535(8) 0.2231(6) 0.086(5) Uani 1 1 d . . . . .
H132 H 0.2748 0.0507 0.2309 0.103 Uiso 1 1 calc R U . . .
C133 C 0.1849(13) 0.0907(10) 0.1848(5) 0.091(4) Uani 1 1 d . U . . .
H133 H 0.2299 0.1160 0.1672 0.109 Uiso 1 1 calc R U . . .
C134 C 0.0997(13) 0.0920(8) 0.1721(5) 0.091(5) Uani 1 1 d . . . . .
H134 H 0.0842 0.1178 0.1458 0.109 Uiso 1 1 calc R U . . .
C135 C 0.0337(11) 0.0561(7) 0.1970(4) 0.073(4) Uani 1 1 d . . . . .
H135 H -0.0267 0.0557 0.1872 0.087 Uiso 1 1 calc R U . . .
C136 C 0.0542(9) 0.0202(6) 0.2362(4) 0.056(3) Uani 1 1 d . . . . .
H136 H 0.0075 -0.0043 0.2533 0.068 Uiso 1 1 calc R U . . .
C141 C 0.0870(6) -0.0742(5) 0.3289(3) 0.041(2) Uani 1 1 d . . . . .
C142 C 0.1212(7) -0.1430(6) 0.3390(3) 0.047(2) Uani 1 1 d . . . . .
H142 H 0.1894 -0.1633 0.3316 0.056 Uiso 1 1 calc R U . . .
C143 C 0.0543(8) -0.1838(6) 0.3607(4) 0.054(3) Uani 1 1 d . . . . .
H143 H 0.0765 -0.2323 0.3681 0.065 Uiso 1 1 calc R U . . .
C144 C -0.0436(8) -0.1527(7) 0.3712(4) 0.057(3) Uani 1 1 d . . . . .
H144 H -0.0887 -0.1804 0.3860 0.068 Uiso 1 1 calc R U . . .
C145 C -0.0784(8) -0.0827(7) 0.3609(4) 0.055(3) Uani 1 1 d . . . . .
H145 H -0.1466 -0.0626 0.3683 0.066 Uiso 1 1 calc R U . . .
C146 C -0.0130(7) -0.0420(6) 0.3398(3) 0.045(2) Uani 1 1 d . . . . .
H146 H -0.0351 0.0066 0.3328 0.054 Uiso 1 1 calc R U . . .
P2 P 0.6431(2) 0.06909(15) 0.05027(9) 0.0495(6) Uani 1 1 d . . . . .
C211 C 0.5681(7) 0.0330(6) 0.0966(4) 0.050(2) Uani 1 1 d . . . . .
C212 C 0.5964(10) 0.0208(7) 0.1378(4) 0.063(3) Uani 1 1 d . . . . .
H212 H 0.6558 0.0330 0.1426 0.076 Uiso 1 1 calc R U . . .
C213 C 0.5398(11) -0.0087(7) 0.1720(5) 0.071(4) Uani 1 1 d . . . . .
H213 H 0.5615 -0.0196 0.2000 0.086 Uiso 1 1 calc R U . . .
C214 C 0.4484(10) -0.0229(8) 0.1656(5) 0.081(4) Uani 1 1 d . . . . .
H214 H 0.4070 -0.0407 0.1898 0.097 Uiso 1 1 calc R U . . .
C215 C 0.4199(10) -0.0108(9) 0.1242(5) 0.080(4) Uani 1 1 d . . . . .
H215 H 0.3602 -0.0225 0.1194 0.096 Uiso 1 1 calc R U . . .
C216 C 0.4787(10) 0.0185(7) 0.0894(5) 0.069(3) Uani 1 1 d . . . . .
H216 H 0.4584 0.0285 0.0610 0.083 Uiso 1 1 calc R U . . .
C221 C 0.7342(8) 0.1067(6) 0.0700(3) 0.050(2) Uani 1 1 d . . . . .
C222 C 0.8143(8) 0.0624(7) 0.0835(4) 0.058(3) Uani 1 1 d . . . . .
H222 H 0.8226 0.0127 0.0805 0.069 Uiso 1 1 calc R U . . .
C223 C 0.8812(9) 0.0883(8) 0.1009(4) 0.066(3) Uani 1 1 d . . . . .
H223 H 0.9345 0.0566 0.1110 0.080 Uiso 1 1 calc R U . . .
C224 C 0.8729(9) 0.1613(7) 0.1043(4) 0.061(3) Uani 1 1 d . . . . .
H224 H 0.9201 0.1798 0.1165 0.073 Uiso 1 1 calc R U . . .
C225 C 0.7932(10) 0.2067(7) 0.0892(4) 0.062(3) Uani 1 1 d . . . . .
H225 H 0.7862 0.2566 0.0905 0.075 Uiso 1 1 calc R U . . .
C226 C 0.7249(8) 0.1781(6) 0.0725(4) 0.054(3) Uani 1 1 d . . . . .
H226 H 0.6705 0.2088 0.0626 0.065 Uiso 1 1 calc R U . . .
C231 C 0.7062(8) 0.0004(6) 0.0124(4) 0.051(2) Uani 1 1 d . . . . .
C232 C 0.6770(8) -0.0648(6) 0.0126(4) 0.053(3) Uani 1 1 d . . . . .
H232 H 0.6229 -0.0745 0.0339 0.064 Uiso 1 1 calc R U . . .
C233 C 0.7273(10) -0.1143(6) -0.0184(4) 0.061(3) Uani 1 1 d . . . . .
H233 H 0.7090 -0.1591 -0.0175 0.073 Uiso 1 1 calc R U . . .
C234 C 0.8025(11) -0.1010(7) -0.0501(4) 0.068(3) Uani 1 1 d . . . . .
H234 H 0.8344 -0.1359 -0.0718 0.081 Uiso 1 1 calc R U . . .
C235 C 0.8330(11) -0.0374(7) -0.0514(4) 0.072(4) Uani 1 1 d . . . . .
H235 H 0.8868 -0.0284 -0.0731 0.086 Uiso 1 1 calc R U . . .
C236 C 0.7835(10) 0.0128(7) -0.0201(4) 0.063(3) Uani 1 1 d . . . . .
H236 H 0.8030 0.0572 -0.0210 0.076 Uiso 1 1 calc R U . . .
C241 C 0.5644(8) 0.1345(6) 0.0221(4) 0.054(3) Uani 1 1 d . . . . .
C242 C 0.4936(9) 0.1823(7) 0.0472(5) 0.068(3) Uani 1 1 d . . . . .
H242 H 0.4851 0.1791 0.0790 0.082 Uiso 1 1 calc R U . . .
C243 C 0.4334(11) 0.2359(8) 0.0265(6) 0.080(4) Uani 1 1 d . . . . .
H243 H 0.3840 0.2693 0.0441 0.096 Uiso 1 1 calc R U . . .
C244 C 0.4461(11) 0.2403(8) -0.0203(6) 0.078(4) Uani 1 1 d . . . . .
H244 H 0.4077 0.2781 -0.0347 0.094 Uiso 1 1 calc R U . . .
C245 C 0.5136(13) 0.1902(8) -0.0451(5) 0.079(4) Uani 1 1 d . . . . .
H245 H 0.5180 0.1914 -0.0768 0.095 Uiso 1 1 calc R U . . .
C246 C 0.5773(11) 0.1367(7) -0.0251(4) 0.066(3) Uani 1 1 d . . . . .
H246 H 0.6268 0.1034 -0.0427 0.079 Uiso 1 1 calc R U . . .
C300 C 1.0366(15) 0.7310(11) 0.5090(6) 0.111(6) Uani 1 1 d D U . . .
H30K H 0.9905 0.7765 0.5088 0.167 Uiso 1 1 calc R U . . .
H30L H 1.0007 0.6941 0.5217 0.167 Uiso 1 1 calc R U . . .
H30M H 1.0861 0.7344 0.5274 0.167 Uiso 1 1 calc R U . . .
C301 C 1.0868(15) 0.7123(9) 0.4619(5) 0.116(7) Uani 1 1 d D . . . .
H30C H 1.1237 0.7490 0.4486 0.139 Uiso 1 1 calc R U . . .
H30D H 1.0378 0.7085 0.4429 0.139 Uiso 1 1 calc R U . . .
C302 C 1.1567(13) 0.6416(8) 0.4650(8) 0.117(6) Uani 1 1 d D U . . .
H30E H 1.1966 0.6312 0.4348 0.140 Uiso 1 1 calc R U . . .
H30F H 1.2026 0.6473 0.4852 0.140 Uiso 1 1 calc R U . . .
C303 C 1.1131(11) 0.5774(7) 0.4812(7) 0.086(5) Uani 1 1 d D . . . .
H30G H 1.1640 0.5336 0.4753 0.103 Uiso 1 1 calc R U . . .
H30H H 1.0886 0.5801 0.5139 0.103 Uiso 1 1 calc R U . . .
N1 N 1.0323(8) 0.5764(6) 0.4572(5) 0.074(3) Uani 1 1 d . . . . .
C304 C 0.9386(10) 0.5915(6) 0.4746(5) 0.063(3) Uani 1 1 d . . . . .
H304 H 0.9128 0.5995 0.5055 0.075 Uiso 1 1 calc R U . . .
N2 N 0.8852(8) 0.5941(5) 0.4422(4) 0.068(3) Uani 1 1 d . . . . .
C305 C 0.9511(13) 0.5783(10) 0.4017(6) 0.100(6) Uani 1 1 d . . . . .
H305 H 0.9346 0.5747 0.3729 0.119 Uiso 1 1 calc R U . . .
C306 C 1.0430(12) 0.5691(10) 0.4119(6) 0.103(6) Uani 1 1 d . . . . .
H306 H 1.1033 0.5595 0.3914 0.124 Uiso 1 1 calc R U . . .
C307 C 0.7801(10) 0.6151(7) 0.4456(5) 0.073(4) Uani 1 1 d . . . . .
H30I H 0.7480 0.6037 0.4761 0.087 Uiso 1 1 calc R U . . .
H30J H 0.7577 0.5880 0.4240 0.087 Uiso 1 1 calc R U . . .
C308 C 0.7489(8) 0.6936(6) 0.4360(4) 0.054(3) Uani 1 1 d . . . . .
C309 C 0.7227(9) 0.7145(6) 0.3943(5) 0.062(3) Uani 1 1 d . . . . .
H309 H 0.7234 0.6798 0.3731 0.074 Uiso 1 1 calc R U . . .
C310 C 0.6951(8) 0.7876(7) 0.3836(4) 0.063(3) Uani 1 1 d . . . . .
H310 H 0.6792 0.8028 0.3549 0.076 Uiso 1 1 calc R U . . .
C311 C 0.6919(9) 0.8360(6) 0.4160(4) 0.063(3) Uani 1 1 d . . . . .
C312 C 0.7135(9) 0.8145(6) 0.4573(4) 0.058(3) Uani 1 1 d . . . . .
H312 H 0.7071 0.8480 0.4800 0.070 Uiso 1 1 calc R U . . .
C313 C 0.7445(8) 0.7435(6) 0.4654(4) 0.055(3) Uani 1 1 d . . . . .
H313 H 0.7640 0.7291 0.4935 0.066 Uiso 1 1 calc R U . . .
O300 O 0.6652(7) 0.9048(5) 0.4020(3) 0.080(3) Uani 1 1 d . . . . .
C314 C 0.6700(11) 0.9598(7) 0.4303(5) 0.083(5) Uani 1 1 d . . . . .
H31A H 0.6762 1.0028 0.4116 0.100 Uiso 1 1 calc R U . . .
H31B H 0.7305 0.9457 0.4437 0.100 Uiso 1 1 calc R U . . .
C315 C 0.5834(9) 0.9788(6) 0.4679(5) 0.071(4) Uani 1 1 d . . . . .
C316 C 0.4903(9) 0.9646(7) 0.4629(4) 0.066(3) Uani 1 1 d . . . . .
H316 H 0.4830 0.9416 0.4371 0.080 Uiso 1 1 calc R U . . .
C317 C 0.4121(11) 0.9850(8) 0.4965(6) 0.081(4) Uani 1 1 d . . . . .
H317 H 0.3511 0.9728 0.4943 0.097 Uiso 1 1 calc R U . . .
C400 C 0.610(3) 0.2868(13) 0.3128(12) 0.075(9) Uiso 0.5 1 d D . P R -1
H40K H 0.6081 0.2434 0.2979 0.113 Uiso 0.5 1 calc R U P R -1
H40L H 0.6779 0.2867 0.3163 0.113 Uiso 0.5 1 calc R U P R -1
H40M H 0.5681 0.2889 0.3424 0.113 Uiso 0.5 1 calc R U P R -1
C401 C 0.573(5) 0.3503(16) 0.2848(10) 0.26(3) Uiso 0.5 1 d D . P R -1
H40C H 0.5048 0.3502 0.2809 0.316 Uiso 0.5 1 calc R U P R -1
H40D H 0.6149 0.3480 0.2548 0.316 Uiso 0.5 1 calc R U P R -1
C402 C 0.576(2) 0.4176(15) 0.3074(10) 0.098(10) Uiso 0.5 1 d D . P R -1
H40E H 0.5706 0.4577 0.2856 0.118 Uiso 0.5 1 calc R U P R -1
H40F H 0.6388 0.4126 0.3185 0.118 Uiso 0.5 1 calc R U P R -1
C403 C 0.4907(17) 0.4321(8) 0.3463(7) 0.082(8) Uiso 0.5 1 d D . P R -1
H40G H 0.4329 0.4159 0.3392 0.098 Uiso 0.5 1 calc R U P R -1
H40H H 0.5096 0.4066 0.3736 0.098 Uiso 0.5 1 calc R U P R -1
N3 N 0.4667(14) 0.5086(8) 0.3535(4) 0.061(5) Uiso 0.5 1 d D . P R -1
C404 C 0.5187(19) 0.5467(11) 0.3710(5) 0.063(6) Uiso 0.5 1 d D . P R -1
H404 H 0.5793 0.5284 0.3810 0.075 Uiso 0.5 1 calc R U P R -1
N4 N 0.4722(11) 0.6163(8) 0.3723(4) 0.051(4) Uiso 0.5 1 d D . P R -1
C405 C 0.3895(16) 0.6175(13) 0.3544(6) 0.055(5) Uiso 0.5 1 d . . P R -1
H405 H 0.3422 0.6593 0.3508 0.066 Uiso 0.5 1 calc R U P R -1
C406 C 0.3821(17) 0.5517(11) 0.3422(7) 0.068(6) Uiso 0.5 1 d D . P R -1
H406 H 0.3317 0.5388 0.3292 0.081 Uiso 0.5 1 calc R U P R -1
C407 C 0.5118(12) 0.6718(11) 0.3897(7) 0.079(8) Uiso 0.5 1 d D . P R -1
H40I H 0.5595 0.6882 0.3654 0.094 Uiso 0.5 1 calc R U P R -1
H40J H 0.5478 0.6515 0.4141 0.094 Uiso 0.5 1 calc R U P R -1
C408 C 0.4351(10) 0.7333(8) 0.4068(6) 0.048(5) Uiso 0.5 1 d D . P R -1
C409 C 0.4191(19) 0.7964(16) 0.3848(10) 0.077(7) Uiso 0.5 1 d . . P R -1
H409 H 0.4586 0.8029 0.3566 0.092 Uiso 0.5 1 calc R U P R -1
C410 C 0.348(2) 0.8496(17) 0.4025(10) 0.080(8) Uiso 0.5 1 d . . P R -1
H410 H 0.3389 0.8933 0.3863 0.096 Uiso 0.5 1 calc R U P R -1
C411 C 0.2882(16) 0.8438(14) 0.4433(7) 0.054(5) Uiso 0.5 1 d . . P R -1
C412 C 0.303(2) 0.7792(18) 0.4667(10) 0.072(8) Uiso 0.5 1 d . . P R -1
H412 H 0.2627 0.7732 0.4949 0.086 Uiso 0.5 1 calc R U P R -1
C413 C 0.376(2) 0.724(2) 0.4488(10) 0.068(8) Uiso 0.5 1 d . . P R -1
H413 H 0.3866 0.6803 0.4645 0.081 Uiso 0.5 1 calc R U P R -1
O400 O 0.2180(13) 0.9016(11) 0.4582(6) 0.067(4) Uiso 0.5 1 d . . P R -1
C414 C 0.156(2) 0.8941(16) 0.4976(9) 0.057(7) Uiso 0.5 1 d . . P R -1
H41A H 0.1915 0.8944 0.5230 0.068 Uiso 0.5 1 calc R U P R -1
H41B H 0.1353 0.8481 0.4982 0.068 Uiso 0.5 1 calc R U P R -1
C415 C 0.067(2) 0.9533(14) 0.5026(9) 0.053(6) Uiso 0.5 1 d . . P R -1
C416 C -0.001(2) 0.9592(15) 0.4711(9) 0.053(6) Uiso 0.5 1 d . . P R -1
H416 H 0.0099 0.9266 0.4474 0.063 Uiso 0.5 1 calc R U P R -1
C417 C -0.084(2) 1.0153(15) 0.4769(10) 0.056(6) Uiso 0.5 1 d . . P R -1
H417 H -0.1306 1.0188 0.4573 0.067 Uiso 0.5 1 calc R U P R -1
C517 C 0.052(2) 1.0053(15) 0.5335(8) 0.048(5) Uiso 0.5 1 d . . P R -1
H517 H 0.1007 1.0066 0.5514 0.058 Uiso 0.5 1 calc R U P R -1
C516 C -0.037(2) 1.0575(15) 0.5387(10) 0.059(7) Uiso 0.5 1 d . . P R -1
H516 H -0.0519 1.0883 0.5636 0.071 Uiso 0.5 1 calc R U P R -1
C515 C -0.0997(19) 1.0642(13) 0.5090(8) 0.046(5) Uiso 0.5 1 d . . P R -1
C514 C -0.186(2) 1.1246(15) 0.5121(10) 0.057(7) Uiso 0.5 1 d . . P R -1
H51A H -0.1628 1.1695 0.5038 0.068 Uiso 0.5 1 calc R U P R -1
H51B H -0.2295 1.1179 0.4911 0.068 Uiso 0.5 1 calc R U P R -1
O500 O -0.2374(12) 1.1277(10) 0.5565(6) 0.059(4) Uiso 0.5 1 d . . P R -1
C513 C -0.3951(15) 1.3017(14) 0.5536(9) 0.063(8) Uiso 0.5 1 d . . P R -1
H513 H -0.4086 1.3395 0.5327 0.076 Uiso 0.5 1 calc R U P R -1
C512 C -0.3275(16) 1.2447(15) 0.5388(10) 0.068(8) Uiso 0.5 1 d . . P R -1
H512 H -0.2950 1.2429 0.5085 0.081 Uiso 0.5 1 calc R U P R -1
C511 C -0.3049(12) 1.1884(11) 0.5678(7) 0.041(4) Uiso 0.5 1 d . . P R -1
C510 C -0.3535(17) 1.1928(15) 0.6117(9) 0.069(6) Uiso 0.5 1 d . . P R -1
H510 H -0.3394 1.1548 0.6324 0.082 Uiso 0.5 1 calc R U P R -1
C509 C -0.4244(16) 1.2541(13) 0.6257(9) 0.062(6) Uiso 0.5 1 d . . P R -1
H509 H -0.4582 1.2577 0.6558 0.075 Uiso 0.5 1 calc R U P R -1
C508 C -0.4446(9) 1.3096(8) 0.5951(7) 0.047(5) Uiso 0.5 1 d D . P R -1
C507 C -0.5188(12) 1.3742(9) 0.6101(8) 0.055(5) Uiso 0.5 1 d D . P R -1
H50C H -0.5537 1.3935 0.5850 0.066 Uiso 0.5 1 calc R U P R -1
H50D H -0.5681 1.3615 0.6351 0.066 Uiso 0.5 1 calc R U P R -1
C506 C -0.3843(15) 1.5125(13) 0.6210(7) 0.080(8) Uiso 0.5 1 d D . P R -1
H506 H -0.3434 1.5456 0.6110 0.095 Uiso 0.5 1 calc R U P R -1
C505 C -0.4108(16) 1.4684(13) 0.5935(10) 0.077(7) Uiso 0.5 1 d . . P R -1
H505 H -0.3932 1.4645 0.5618 0.093 Uiso 0.5 1 calc R U P R -1
N4' N -0.4730(9) 1.4286(7) 0.6248(6) 0.056(5) Uiso 0.5 1 d D . P R -1
C504 C -0.4779(14) 1.4497(10) 0.6638(9) 0.072(7) Uiso 0.5 1 d D . P R -1
H504 H -0.5135 1.4325 0.6903 0.086 Uiso 0.5 1 calc R U P R -1
N3' N -0.4222(12) 1.5029(9) 0.6621(6) 0.067(5) Uiso 0.5 1 d D . P R -1
C503 C -0.4153(17) 1.5369(11) 0.7032(7) 0.084(8) Uiso 0.5 1 d D . P R -1
H50E H -0.3461 1.5254 0.7081 0.101 Uiso 0.5 1 calc R U P R -1
H50F H -0.4559 1.5172 0.7290 0.101 Uiso 0.5 1 calc R U P R -1
C502 C -0.4488(19) 1.6161(12) 0.702(2) 0.16(2) Uiso 0.5 1 d D . P R -1
H50G H -0.4114 1.6360 0.6749 0.197 Uiso 0.5 1 calc R U P R -1
H50H H -0.4358 1.6367 0.7287 0.197 Uiso 0.5 1 calc R U P R -1
C501 C -0.558(3) 1.6352(15) 0.700(4) 0.26(3) Uiso 0.5 1 d D . P R -1
H50I H -0.5950 1.6145 0.7261 0.316 Uiso 0.5 1 calc R U P R -1
H50J H -0.5705 1.6156 0.6723 0.316 Uiso 0.5 1 calc R U P R -1
C500 C -0.590(2) 1.7149(14) 0.6993(13) 0.078(10) Uiso 0.5 1 d D . P R -1
H50K H -0.6610 1.7274 0.6981 0.117 Uiso 0.5 1 calc R U P R -1
H50L H -0.5781 1.7340 0.7266 0.117 Uiso 0.5 1 calc R U P R -1
H50M H -0.5536 1.7351 0.6730 0.117 Uiso 0.5 1 calc R U P R -1

loop_
_atom_site_aniso_label
_atom_site_aniso_U_11
_atom_site_aniso_U_22
_atom_site_aniso_U_33
_atom_site_aniso_U_23
_atom_site_aniso_U_13
_atom_site_aniso_U_12
Gd1 0.0567(4) 0.0693(5) 0.0705(5) -0.0032(4) -0.0117(3) 0.0030(3)
Gd2 0.1726(11) 0.0488(5) 0.0805(6) -0.0068(4) -0.0602(7) -0.0105(5)
O02W 0.187(18) 0.177(18) 0.166(16) -0.041(14) -0.041(14) 0.102(15)
O03W 0.135(16) 0.21(2) 0.32(3) 0.03(2) -0.044(19) -0.031(16)
O05W 0.130(16) 0.28(3) 0.24(3) -0.03(2) 0.034(17) -0.010(18)
O08W 0.27(3) 0.27(3) 0.32(4) 0.10(3) -0.09(3) -0.15(3)
O11W 0.079(6) 0.115(9) 0.070(6) 0.015(6) -0.014(5) -0.016(6)
O12W 0.080(7) 0.108(9) 0.124(10) -0.012(7) -0.033(7) 0.032(6)
O13W 0.122(8) 0.118(8) 0.114(7) 0.019(6) 0.006(6) -0.003(6)
O15W 0.088(6) 0.128(7) 0.087(6) 0.003(6) -0.012(5) 0.024(6)
O16W 0.082(7) 0.098(8) 0.095(8) 0.005(6) -0.029(6) 0.001(6)
O17W 0.089(8) 0.111(9) 0.119(10) 0.025(8) -0.034(7) 0.005(7)
O19W 0.094(7) 0.081(7) 0.084(7) 0.010(5) -0.026(6) -0.011(5)
O20W 0.159(15) 0.136(14) 0.171(16) -0.009(12) -0.034(13) -0.010(11)
O21W 0.116(10) 0.085(8) 0.145(11) -0.046(8) -0.042(8) 0.014(7)
O22W 0.174(9) 0.125(8) 0.120(8) -0.026(7) -0.034(7) -0.049(7)
O23W 0.118(10) 0.094(8) 0.127(10) 0.037(8) -0.042(8) -0.016(7)
O24W 0.151(9) 0.138(9) 0.140(9) 0.001(7) -0.066(7) -0.031(7)
O25W 0.090(9) 0.173(15) 0.139(12) 0.053(11) -0.040(8) -0.003(9)
O26W 0.142(10) 0.049(5) 0.105(8) 0.008(5) -0.013(7) -0.013(6)
O27W 0.134(10) 0.081(7) 0.092(8) -0.023(6) -0.028(7) -0.024(7)
O28W 0.146(9) 0.162(10) 0.177(10) -0.042(8) -0.027(8) -0.021(8)
O1 0.073(6) 0.072(6) 0.077(6) 0.016(5) -0.002(5) 0.020(5)
C10 0.075(8) 0.058(7) 0.063(7) -0.014(6) 0.015(6) 0.004(6)
C11 0.037(6) 0.071(8) 0.070(8) -0.006(6) 0.001(5) 0.021(5)
C12 0.030(5) 0.089(10) 0.074(8) -0.003(7) 0.000(5) 0.025(6)
C13 0.042(6) 0.101(11) 0.082(10) -0.042(9) -0.006(6) 0.015(7)
C14 0.057(7) 0.071(8) 0.079(9) -0.024(7) -0.002(6) 0.000(6)
C15 0.056(7) 0.067(8) 0.049(6) 0.005(5) 0.003(5) 0.020(6)
C16 0.051(6) 0.058(7) 0.070(8) -0.019(6) 0.002(5) 0.020(5)
S1 0.091(3) 0.086(3) 0.097(3) -0.032(2) 0.026(2) -0.030(2)
O11 0.100(5) 0.092(5) 0.121(5) -0.011(4) -0.024(4) -0.024(4)
O12 0.155(9) 0.116(8) 0.148(9) -0.014(7) 0.037(7) -0.040(7)
O13 0.124(10) 0.130(10) 0.093(8) 0.044(7) -0.039(7) -0.067(9)
O2 0.061(5) 0.062(5) 0.082(6) 0.005(4) -0.005(4) 0.016(4)
C20 0.037(6) 0.139(14) 0.075(9) -0.019(9) -0.005(6) 0.026(7)
C21 0.046(6) 0.073(8) 0.055(7) 0.003(6) -0.004(5) 0.005(5)
C22 0.047(6) 0.068(7) 0.043(6) 0.011(5) 0.006(4) -0.002(5)
C23 0.061(7) 0.079(9) 0.058(7) -0.013(6) -0.002(6) -0.007(6)
C24 0.085(10) 0.101(12) 0.086(10) -0.033(9) 0.007(8) -0.042(9)
C25 0.064(6) 0.103(8) 0.072(7) -0.023(6) -0.001(5) -0.022(6)
C26 0.035(6) 0.114(12) 0.054(7) -0.024(7) -0.008(5) 0.010(6)
S2 0.134(3) 0.120(3) 0.131(3) -0.063(3) 0.038(3) -0.062(3)
O3 0.068(5) 0.044(4) 0.078(6) 0.002(4) 0.003(4) 0.003(4)
C30 0.050(6) 0.055(6) 0.046(6) 0.009(5) 0.009(5) 0.012(5)
C31 0.044(6) 0.044(6) 0.070(7) 0.012(5) 0.003(5) -0.007(4)
C32 0.055(7) 0.064(7) 0.063(7) -0.010(6) 0.017(6) -0.013(6)
C33 0.029(5) 0.104(10) 0.062(7) -0.007(7) 0.005(5) -0.012(6)
C34 0.046(6) 0.073(8) 0.054(7) 0.009(6) 0.002(5) 0.011(5)
C35 0.050(6) 0.047(6) 0.053(6) 0.000(5) 0.004(5) 0.005(5)
C36 0.042(5) 0.052(6) 0.054(6) 0.008(5) 0.004(4) -0.002(4)
S3 0.074(2) 0.117(3) 0.064(2) 0.010(2) -0.0012(16) 0.044(2)
O31 0.122(8) 0.117(7) 0.104(7) -0.006(6) -0.019(6) 0.044(6)
O32 0.089(7) 0.110(9) 0.083(7) 0.020(6) -0.007(6) 0.035(6)
O33 0.075(6) 0.135(8) 0.109(7) 0.022(6) -0.010(5) 0.011(6)
O4 0.073(6) 0.074(6) 0.076(6) -0.002(5) 0.005(5) -0.015(5)
C40 0.059(8) 0.077(9) 0.097(11) -0.008(8) -0.008(7) -0.024(7)
C41 0.054(6) 0.048(6) 0.072(8) -0.019(6) 0.004(6) -0.007(5)
C42 0.068(8) 0.063(8) 0.068(8) -0.024(6) 0.000(6) 0.005(6)
C43 0.063(8) 0.081(9) 0.065(8) -0.025(7) 0.003(6) 0.012(7)
C44 0.078(9) 0.084(10) 0.069(9) -0.021(7) -0.013(7) 0.008(7)
C45 0.068(8) 0.074(9) 0.083(10) -0.024(7) -0.013(7) 0.004(7)
C46 0.066(8) 0.061(8) 0.085(9) -0.028(7) -0.006(7) -0.013(6)
S4 0.090(3) 0.119(3) 0.071(2) -0.009(2) -0.012(2) 0.013(2)
O41 0.097(8) 0.109(9) 0.081(7) 0.007(6) 0.000(6) 0.016(7)
O42 0.151(9) 0.187(10) 0.147(9) 0.017(8) -0.045(8) -0.045(8)
O43 0.145(8) 0.120(8) 0.107(7) -0.001(6) -0.017(7) 0.035(7)
O5 0.050(4) 0.048(4) 0.073(5) -0.003(4) -0.004(4) -0.003(3)
C50 0.039(5) 0.050(6) 0.065(7) 0.005(5) -0.013(5) 0.001(4)
C51 0.035(5) 0.053(6) 0.054(6) -0.001(5) 0.005(4) -0.003(4)
C52 0.026(4) 0.044(5) 0.053(6) -0.013(4) 0.001(4) 0.001(4)
C53 0.036(5) 0.056(6) 0.036(5) -0.009(4) -0.002(4) 0.004(4)
C54 0.036(5) 0.050(6) 0.048(5) -0.004(4) -0.006(4) -0.002(4)
C55 0.035(5) 0.050(6) 0.047(5) -0.006(4) -0.008(4) -0.005(4)
C56 0.025(4) 0.045(5) 0.052(6) -0.003(4) 0.000(4) 0.004(4)
S5 0.0513(14) 0.0499(14) 0.0486(14) -0.0008(11) -0.0120(11) -0.0028(11)
O51 0.068(5) 0.066(5) 0.051(4) 0.000(4) -0.016(4) -0.005(4)
O52 0.050(4) 0.071(5) 0.062(5) 0.009(4) -0.002(4) -0.008(4)
O53 0.064(5) 0.051(4) 0.060(5) 0.002(4) -0.016(4) -0.008(4)
O6 0.052(5) 0.073(6) 0.081(6) -0.007(5) -0.003(4) -0.002(4)
C60 0.040(5) 0.057(6) 0.056(6) -0.023(5) 0.008(4) -0.009(5)
C61 0.038(5) 0.063(7) 0.058(6) -0.017(5) -0.003(5) -0.013(5)
C62 0.045(6) 0.064(7) 0.060(7) -0.022(5) 0.005(5) -0.021(5)
C63 0.045(6) 0.056(7) 0.078(8) -0.034(6) -0.004(6) 0.000(5)
C64 0.052(6) 0.061(7) 0.061(7) -0.019(6) -0.006(5) -0.005(5)
C65 0.039(5) 0.079(8) 0.059(7) -0.030(6) -0.007(5) -0.007(5)
C66 0.032(5) 0.067(7) 0.059(6) -0.029(5) -0.005(4) 0.000(5)
S6 0.0536(17) 0.082(2) 0.092(2) -0.0096(19) -0.0172(16) 0.0025(16)
O61 0.097(8) 0.088(8) 0.143(11) -0.010(8) 0.008(8) 0.027(7)
O62 0.134(8) 0.142(9) 0.154(9) -0.009(7) -0.065(7) 0.002(7)
O63 0.101(7) 0.122(8) 0.121(8) 0.032(6) 0.004(6) -0.005(6)
O7 0.057(5) 0.048(5) 0.119(8) 0.011(5) 0.000(5) 0.011(4)
C70 0.054(7) 0.058(7) 0.088(9) -0.026(6) 0.012(6) -0.019(5)
C71 0.037(5) 0.048(6) 0.075(8) 0.014(5) 0.009(5) -0.002(4)
C72 0.039(5) 0.073(8) 0.050(6) 0.021(6) 0.006(4) -0.011(5)
C73 0.055(6) 0.077(8) 0.045(6) 0.005(5) -0.001(5) -0.020(6)
C74 0.044(5) 0.050(6) 0.052(6) 0.004(5) 0.000(4) -0.008(4)
C75 0.046(5) 0.041(5) 0.054(6) 0.002(4) -0.005(4) 0.000(4)
C76 0.045(6) 0.045(6) 0.068(7) 0.001(5) 0.002(5) -0.018(5)
S7 0.0690(18) 0.0483(15) 0.0675(18) -0.0119(13) -0.0024(14) -0.0030(13)
O71 0.090(7) 0.063(6) 0.093(7) -0.023(5) -0.025(6) 0.028(5)
O72 0.093(7) 0.063(6) 0.128(10) -0.022(6) 0.001(7) -0.013(5)
O73 0.089(7) 0.073(6) 0.070(6) -0.007(5) 0.023(5) -0.005(5)
O8 0.080(6) 0.075(6) 0.064(5) 0.023(5) -0.009(4) -0.031(5)
C80 0.060(8) 0.122(13) 0.087(10) 0.059(10) -0.014(7) -0.017(8)
C81 0.047(6) 0.069(8) 0.053(6) 0.025(6) -0.013(5) 0.000(5)
C82 0.038(5) 0.059(7) 0.056(6) 0.012(5) -0.012(4) 0.009(5)
C83 0.055(7) 0.057(7) 0.069(8) -0.001(6) -0.001(6) 0.000(5)
C84 0.071(8) 0.070(8) 0.072(8) 0.009(7) -0.004(7) 0.006(7)
C85 0.040(6) 0.108(12) 0.067(8) 0.020(8) -0.005(5) 0.010(7)
C86 0.033(5) 0.086(9) 0.060(7) 0.029(7) -0.007(5) -0.001(5)
S8 0.110(3) 0.098(3) 0.117(4) -0.031(3) 0.041(3) -0.001(3)
P1 0.0367(12) 0.0385(12) 0.0492(14) -0.0005(10) 0.0064(10) 0.0001(9)
C111 0.031(5) 0.042(5) 0.049(5) 0.004(4) 0.011(4) 0.002(4)
C112 0.040(5) 0.059(7) 0.060(7) -0.012(5) -0.001(5) -0.001(5)
C113 0.031(5) 0.080(9) 0.080(8) -0.005(7) -0.002(5) -0.001(5)
C114 0.034(5) 0.071(8) 0.073(8) 0.015(6) 0.004(5) 0.004(5)
C115 0.049(6) 0.053(6) 0.059(7) 0.002(5) 0.015(5) 0.007(5)
C116 0.050(6) 0.054(6) 0.041(5) 0.004(5) 0.001(4) -0.004(5)
C121 0.044(5) 0.051(6) 0.059(7) -0.012(5) 0.019(5) -0.015(5)
C122 0.155(16) 0.055(8) 0.076(10) -0.018(7) 0.030(10) -0.046(9)
C123 0.113(9) 0.099(9) 0.082(8) -0.008(7) 0.009(7) -0.036(7)
C124 0.066(9) 0.083(11) 0.121(14) -0.053(11) 0.045(9) -0.029(8)
C125 0.040(7) 0.065(9) 0.161(18) -0.046(10) 0.014(9) -0.001(6)
C126 0.031(5) 0.049(6) 0.121(11) -0.018(7) 0.003(6) -0.001(5)
C131 0.038(5) 0.049(6) 0.062(7) 0.002(5) 0.018(5) 0.004(4)
C132 0.039(6) 0.095(10) 0.104(11) 0.053(9) 0.010(6) -0.001(6)
C133 0.085(8) 0.099(8) 0.073(7) 0.024(6) 0.012(6) -0.013(7)
C134 0.091(11) 0.081(10) 0.065(8) 0.029(7) 0.020(8) 0.026(8)
C135 0.078(9) 0.065(8) 0.063(8) -0.020(6) -0.021(7) 0.025(7)
C136 0.067(7) 0.043(6) 0.049(6) -0.009(5) 0.002(5) 0.005(5)
C141 0.030(4) 0.053(6) 0.035(5) -0.001(4) 0.003(4) -0.005(4)
C142 0.037(5) 0.050(6) 0.047(5) 0.004(4) 0.004(4) -0.003(4)
C143 0.058(6) 0.056(6) 0.043(6) 0.005(5) 0.003(5) -0.011(5)
C144 0.054(6) 0.071(8) 0.049(6) 0.003(5) -0.001(5) -0.028(6)
C145 0.044(6) 0.074(8) 0.048(6) -0.006(5) -0.006(5) -0.012(5)
C146 0.040(5) 0.050(6) 0.039(5) -0.001(4) -0.002(4) 0.000(4)
P2 0.0494(14) 0.0524(15) 0.0425(13) 0.0106(11) -0.0047(11) -0.0064(11)
C211 0.041(5) 0.058(6) 0.045(6) 0.005(5) 0.004(4) -0.005(4)
C212 0.067(7) 0.062(7) 0.054(7) 0.009(5) -0.003(5) -0.007(6)
C213 0.074(9) 0.067(8) 0.058(7) 0.003(6) 0.003(6) 0.006(6)
C214 0.062(8) 0.075(9) 0.083(10) 0.025(7) 0.021(7) 0.003(7)
C215 0.057(8) 0.097(11) 0.085(10) 0.021(8) -0.008(7) -0.024(7)
C216 0.065(8) 0.074(8) 0.064(8) 0.010(6) -0.008(6) -0.009(6)
C221 0.056(6) 0.052(6) 0.038(5) 0.004(4) -0.003(4) -0.006(5)
C222 0.052(6) 0.068(7) 0.047(6) 0.003(5) -0.007(5) 0.000(5)
C223 0.049(6) 0.088(9) 0.056(7) 0.005(6) -0.015(5) 0.004(6)
C224 0.050(6) 0.077(8) 0.052(6) -0.009(6) -0.002(5) -0.007(6)
C225 0.069(8) 0.058(7) 0.059(7) 0.001(5) -0.009(6) -0.012(6)
C226 0.056(6) 0.053(6) 0.047(6) 0.005(5) -0.004(5) 0.000(5)
C231 0.042(5) 0.066(7) 0.044(5) 0.010(5) -0.007(4) -0.012(5)
C232 0.050(6) 0.067(7) 0.043(5) 0.010(5) -0.011(4) -0.012(5)
C233 0.080(8) 0.053(7) 0.058(7) 0.011(5) -0.023(6) -0.026(6)
C234 0.084(9) 0.060(7) 0.050(7) -0.003(5) -0.001(6) -0.003(6)
C235 0.086(9) 0.056(7) 0.061(7) 0.006(6) 0.024(6) -0.016(6)
C236 0.072(8) 0.059(7) 0.056(7) -0.003(5) 0.011(6) -0.027(6)
C241 0.054(6) 0.062(7) 0.054(6) 0.017(5) -0.021(5) -0.021(5)
C242 0.058(7) 0.065(8) 0.077(8) 0.004(6) -0.020(6) 0.002(6)
C243 0.063(8) 0.063(8) 0.112(13) 0.015(8) -0.020(8) -0.007(6)
C244 0.070(9) 0.069(9) 0.106(12) 0.029(8) -0.042(8) -0.021(7)
C245 0.105(11) 0.078(9) 0.072(9) 0.041(8) -0.048(8) -0.044(9)
C246 0.082(8) 0.068(8) 0.053(7) 0.020(6) -0.027(6) -0.020(6)
C300 0.115(12) 0.108(12) 0.112(12) -0.034(10) 0.015(10) -0.045(10)
C301 0.156(19) 0.096(13) 0.104(14) 0.020(11) -0.037(13) -0.036(13)
C302 0.105(9) 0.111(10) 0.130(10) -0.007(8) -0.019(8) -0.012(8)
C303 0.073(9) 0.054(8) 0.132(14) 0.002(8) -0.034(9) 0.000(6)
N1 0.066(7) 0.047(6) 0.101(9) -0.005(6) -0.016(6) 0.008(5)
C304 0.070(8) 0.042(6) 0.070(8) 0.011(5) -0.005(6) -0.009(5)
N2 0.066(6) 0.041(5) 0.086(8) -0.001(5) -0.007(6) 0.009(4)
C305 0.094(12) 0.103(12) 0.074(10) -0.011(9) -0.008(8) 0.040(10)
C306 0.069(10) 0.119(14) 0.086(11) -0.008(10) 0.010(8) 0.042(9)
C307 0.067(8) 0.053(7) 0.092(10) 0.002(7) -0.007(7) -0.006(6)
C308 0.051(6) 0.047(6) 0.058(7) 0.001(5) 0.003(5) -0.008(5)
C309 0.056(7) 0.049(6) 0.075(8) -0.019(6) 0.000(6) 0.000(5)
C310 0.048(6) 0.083(9) 0.049(6) -0.003(6) 0.003(5) 0.003(6)
C311 0.056(7) 0.052(7) 0.063(7) -0.008(5) 0.018(5) 0.006(5)
C312 0.063(7) 0.055(7) 0.050(6) -0.008(5) 0.008(5) -0.008(5)
C313 0.051(6) 0.057(7) 0.052(6) 0.010(5) -0.007(5) -0.005(5)
O300 0.086(6) 0.059(5) 0.066(5) 0.008(4) 0.025(5) 0.015(4)
C314 0.079(9) 0.043(7) 0.100(11) 0.015(7) 0.040(8) 0.000(6)
C315 0.050(7) 0.046(6) 0.088(9) 0.011(6) 0.034(6) 0.014(5)
C316 0.049(6) 0.072(8) 0.065(7) 0.003(6) 0.023(5) -0.011(6)
C317 0.066(8) 0.070(9) 0.095(11) -0.018(8) 0.012(7) -0.007(7)

loop_
_atom_type_symbol
_atom_type_description
_atom_type_scat_dispersion_real
_atom_type_scat_dispersion_imag
_atom_type_scat_source
C C 0.0181 0.0091 'International Tables Vol C Tables 4.2.6.8 and 6.1.1.4'
H H 0.0000 0.0000 'International Tables Vol C Tables 4.2.6.8 and 6.1.1.4'
N N 0.0311 0.0180 'International Tables Vol C Tables 4.2.6.8 and 6.1.1.4'
O O 0.0492 0.0322 'International Tables Vol C Tables 4.2.6.8 and 6.1.1.4'
P P 0.2955 0.4335 'International Tables Vol C Tables 4.2.6.8 and 6.1.1.4'
S S 0.3331 0.5567 'International Tables Vol C Tables 4.2.6.8 and 6.1.1.4'
Gd Gd -8.8380 11.9157 'International Tables Vol C Tables 4.2.6.8 and 6.1.1.4'

loop_
_exptl_crystal_face_index_h
_exptl_crystal_face_index_k
_exptl_crystal_face_index_l
_exptl_crystal_face_perp_dist
_exptl_oxdiff_crystal_face_indexfrac_h
_exptl_oxdiff_crystal_face_indexfrac_k
_exptl_oxdiff_crystal_face_indexfrac_l
_exptl_oxdiff_crystal_face_x
_exptl_oxdiff_crystal_face_y
_exptl_oxdiff_crystal_face_z
0 1 0 0.0417 -0.0000 1.0000 0.0001 -0.0807 -0.0104 0.0064
0 -1 0 0.0371 0.0000 -1.0000 -0.0001 0.0807 0.0104 -0.0064
2 -1 1 0.1764 2.0000 -0.9999 0.9999 0.1443 0.0128 0.2084
0 0 1 0.0555 -0.0000 0.0000 1.0000 0.0076 -0.0511 0.0015
0 0 -1 0.0401 0.0000 -0.0000 -1.0000 -0.0076 0.0511 -0.0015
-3 1 0 0.2101 -3.0000 0.9999 0.0001 -0.1646 -0.0907 -0.3136
0 1 -1 0.0431 0.0000 1.0000 -0.9999 -0.0883 0.0408 0.0049
0 -1 1 0.0524 -0.0000 -1.0000 0.9999 0.0883 -0.0408 -0.0049

loop_
_geom_angle_atom_site_label_1
_geom_angle_atom_site_label_2
_geom_angle_atom_site_label_3
_geom_angle
_geom_angle_site_symmetry_1
O18' Gd1 O13W 121.1(13) .
O18' Gd1 O11 69.7(16) .
O13W Gd1 O11 79.4(5) .
O13W Gd1 O14W 82.6(7) .
O11 Gd1 O14W 70.5(6) .
O18' Gd1 O12W 135.6(16) .
O13W Gd1 O12W 71.5(5) .
O11 Gd1 O12W 72.0(5) .
O14W Gd1 O12W 137.5(6) .
O18' Gd1 O11W 87.3(13) .
O13W Gd1 O11W 142.1(4) .
O11 Gd1 O11W 89.4(4) .
O14W Gd1 O11W 127.5(6) .
O12W Gd1 O11W 70.6(4) .
O18' Gd1 O16W 141.3(15) .
O13W Gd1 O16W 91.6(5) .
O11 Gd1 O16W 142.7(4) .
O14W Gd1 O16W 144.7(6) .
O12W Gd1 O16W 70.8(4) .
O11W Gd1 O16W 75.8(4) .
O18' Gd1 O15W 53.9(16) .
O13W Gd1 O15W 145.2(5) .
O11 Gd1 O15W 120.0(5) .
O14W Gd1 O15W 78.3(6) .
O12W Gd1 O15W 139.4(4) .
O11W Gd1 O15W 71.0(4) .
O16W Gd1 O15W 87.6(4) .
O18' Gd1 O17W 98.9(15) .
O13W Gd1 O17W 75.9(5) .
O11 Gd1 O17W 141.5(5) .
O14W Gd1 O17W 77.4(6) .
O12W Gd1 O17W 125.2(5) .
O11W Gd1 O17W 127.7(5) .
O16W Gd1 O17W 67.4(4) .
O15W Gd1 O17W 71.7(5) .
O18' Gd1 O14' 57.8(13) .
O13W Gd1 O14' 69.3(6) .
O11 Gd1 O14' 81.8(6) .
O12W Gd1 O14' 136.0(6) .
O11W Gd1 O14' 145.0(6) .
O16W Gd1 O14' 128.8(6) .
O15W Gd1 O14' 84.3(6) .
O17W Gd1 O14' 62.1(6) .
O13W Gd1 O18W 128.7(14) .
O11 Gd1 O18W 59.1(15) .
O14W Gd1 O18W 57.2(13) .
O12W Gd1 O18W 116.4(15) .
O11W Gd1 O18W 70.7(13) .
O16W Gd1 O18W 139.7(13) .
O15W Gd1 O18W 60.9(15) .
O17W Gd1 O18W 118.4(15) .
O25W Gd2 O26W 71.7(6) .
O25W Gd2 O27W 124.5(6) .
O26W Gd2 O27W 73.9(4) .
O25W Gd2 O21W 71.5(5) .
O26W Gd2 O21W 78.9(5) .
O27W Gd2 O21W 140.0(5) .
O25W Gd2 O22W 70.0(6) .
O26W Gd2 O22W 138.4(5) .
O27W Gd2 O22W 143.6(5) .
O21W Gd2 O22W 74.2(5) .
O25W Gd2 O23W 141.6(6) .
O26W Gd2 O23W 142.5(5) .
O27W Gd2 O23W 89.3(5) .
O21W Gd2 O23W 95.0(5) .
O22W Gd2 O23W 71.8(5) .
O25W Gd2 O24W 133.7(6) .
O26W Gd2 O24W 73.9(5) .
O27W Gd2 O24W 72.4(5) .
O21W Gd2 O24W 72.1(5) .
O22W Gd2 O24W 124.8(6) .
O23W Gd2 O24W 69.1(5) .
O25W Gd2 O28W 101.7(6) .
O26W Gd2 O28W 132.9(5) .
O27W Gd2 O28W 72.8(5) .
O21W Gd2 O28W 145.0(5) .
O22W Gd2 O28W 71.3(6) .
O23W Gd2 O28W 68.6(6) .
O24W Gd2 O28W 124.5(6) .
O25W Gd2 O03W 59.8(8) .
O26W Gd2 O03W 79.3(7) .
O27W Gd2 O03W 72.0(8) .
O21W Gd2 O03W 130.7(8) .
O22W Gd2 O03W 94.9(8) .
O23W Gd2 O03W 127.6(7) .
O24W Gd2 O03W 140.0(8) .
O28W Gd2 O03W 59.3(8) .
C16 C10 C42 111.9(10) .
C16 C10 H10A 109.2 .
C42 C10 H10A 109.2 .
C16 C10 H10B 109.2 .
C42 C10 H10B 109.2 .
H10A C10 H10B 107.9 .
O1 C11 C12 119.8(13) .
O1 C11 C16 119.3(14) .
C12 C11 C16 120.9(14) .
C11 C12 C13 120.0(13) .
C11 C12 C20 122.2(15) .
C13 C12 C20 117.7(15) .
C14 C13 C12 121.0(14) .
C14 C13 H13 119.5 .
C12 C13 H13 119.5 .
C15 C14 C13 119.2(15) .
C15 C14 S1 119.1(11) .
C13 C14 S1 121.6(12) .
C14 C15 C16 121.1(12) .
C14 C15 H15 119.4 .
C16 C15 H15 119.4 .
C11 C16 C15 117.7(13) .
C11 C16 C10 121.5(13) .
C15 C16 C10 120.7(12) .
O12 S1 O11 109.0(10) .
O12 S1 O13 119.9(11) .
O11 S1 O13 108.4(8) .
O12 S1 C14 105.8(8) .
O11 S1 C14 107.6(8) .
O13 S1 C14 105.5(7) .
S1 O11 Gd1 152.6(9) .
C12 C20 C26 109.0(11) .
C12 C20 H20A 109.9 .
C26 C20 H20A 109.9 .
C12 C20 H20B 109.9 .
C26 C20 H20B 109.9 .
H20A C20 H20B 108.3 .
O2 C21 C26 119.2(11) .
O2 C21 C22 119.9(11) .
C26 C21 C22 120.8(13) .
C23 C22 C21 118.4(11) .
C23 C22 C30 121.1(11) .
C21 C22 C30 120.5(11) .
C22 C23 C24 119.9(13) .
C22 C23 H23 120.0 .
C24 C23 H23 120.0 .
C25 C24 C23 119.7(15) .
C25 C24 S2 121.1(11) .
C23 C24 S2 119.1(11) .
C26 C25 C24 122.2(14) .
C26 C25 H25 118.9 .
C24 C25 H25 118.9 .
C25 C26 C21 118.8(12) .
C25 C26 C20 122.0(14) .
C21 C26 C20 119.1(15) .
O25 S2 O24 113.0(7) .
O25 S2 O26 111.0(7) .
O24 S2 O26 109.8(7) .
O23 S2 O21 112.9(7) .
O23 S2 O22 111.9(7) .
O21 S2 O22 109.6(7) .
O23 S2 C24 108.7(7) .
O25 S2 C24 108.0(7) .
O24 S2 C24 108.0(7) .
O26 S2 C24 106.7(6) .
O21 S2 C24 106.4(6) .
O22 S2 C24 107.0(7) .
C22 C30 C36 112.6(9) .
C22 C30 H30A 109.1 .
C36 C30 H30A 109.1 .
C22 C30 H30B 109.1 .
C36 C30 H30B 109.1 .
H30A C30 H30B 107.8 .
O3 C31 C32 121.2(12) .
O3 C31 C36 120.2(11) .
C32 C31 C36 118.5(10) .
C33 C32 C31 120.7(12) .
C33 C32 C40 121.5(13) .
C31 C32 C40 117.8(12) .
C32 C33 C34 121.8(12) .
C32 C33 H33 119.1 .
C34 C33 H33 119.1 .
C33 C34 C35 119.1(11) .
C33 C34 S3 120.8(10) .
C35 C34 S3 120.1(10) .
C36 C35 C34 118.3(11) .
C36 C35 H35 120.9 .
C34 C35 H35 120.9 .
C35 C36 C31 121.4(11) .
C35 C36 C30 118.6(11) .
C31 C36 C30 119.9(10) .
O31 S3 O32 114.3(10) .
O31 S3 O33 110.6(9) .
O32 S3 O33 111.9(8) .
O31 S3 C34 107.3(7) .
O32 S3 C34 106.4(6) .
O33 S3 C34 105.8(7) .
C32 C40 C46 112.0(11) .
C32 C40 H40A 109.2 .
C46 C40 H40A 109.2 .
C32 C40 H40B 109.2 .
C46 C40 H40B 109.2 .
H40A C40 H40B 107.9 .
O4 C41 C46 120.6(12) .
O4 C41 C42 119.6(11) .
C46 C41 C42 119.7(13) .
C43 C42 C41 119.2(12) .
C43 C42 C10 118.0(12) .
C41 C42 C10 122.4(13) .
C42 C43 C44 118.4(13) .
C42 C43 H43 120.8 .
C44 C43 H43 120.8 .
C45 C44 C43 122.2(15) .
C45 C44 S4 118.8(12) .
C43 C44 S4 118.8(12) .
C44 C45 C46 121.4(14) .
C44 C45 H45 119.3 .
C46 C45 H45 119.3 .
C45 C46 C41 118.8(13) .
C45 C46 C40 121.8(13) .
C41 C46 C40 119.3(14) .
O41 S4 O43 112.6(10) .
O41 S4 O42 111.6(10) .
O43 S4 O42 110.5(12) .
O41 S4 C44 107.5(7) .
O43 S4 C44 105.8(8) .
O42 S4 C44 108.6(10) .
C82 C50 C56 113.0(8) .
C82 C50 H50A 109.0 .
C56 C50 H50A 109.0 .
C82 C50 H50B 109.0 .
C56 C50 H50B 109.0 .
H50A C50 H50B 107.8 .
C56 C51 O5 119.4(10) .
C56 C51 C52 122.8(10) .
O5 C51 C52 117.8(10) .
C53 C52 C51 117.5(9) .
C53 C52 C60 118.9(10) .
C51 C52 C60 123.5(10) .
C54 C53 C52 120.9(9) .
C54 C53 H53 119.6 .
C52 C53 H53 119.6 .
C55 C54 C53 119.8(10) .
C55 C54 S5 120.2(8) .
C53 C54 S5 120.0(8) .
C54 C55 C56 120.4(9) .
C54 C55 H55 119.8 .
C56 C55 H55 119.8 .
C51 C56 C55 118.6(10) .
C51 C56 C50 123.5(10) .
C55 C56 C50 117.9(9) .
O51 S5 O52 112.6(5) .
O51 S5 O53 113.0(5) .
O52 S5 O53 112.1(5) .
O51 S5 C54 107.0(5) .
O52 S5 C54 106.6(5) .
O53 S5 C54 104.9(5) .
C52 C60 C66 111.9(8) .
C52 C60 H60A 109.2 .
C66 C60 H60A 109.2 .
C52 C60 H60B 109.2 .
C66 C60 H60B 109.2 .
H60A C60 H60B 107.9 .
O6 C61 C66 122.1(10) .
O6 C61 C62 119.4(11) .
C66 C61 C62 118.6(11) .
C63 C62 C61 119.1(11) .
C63 C62 C70 121.2(11) .
C61 C62 C70 119.6(12) .
C64 C63 C62 122.7(11) .
C64 C63 H63 118.7 .
C62 C63 H63 118.7 .
C63 C64 C65 119.1(12) .
C63 C64 S6 122.5(9) .
C65 C64 S6 118.4(10) .
C66 C65 C64 118.9(12) .
C66 C65 H65 120.5 .
C64 C65 H65 120.5 .
C61 C66 C65 121.6(10) .
C61 C66 C60 121.4(11) .
C65 C66 C60 117.0(11) .
O63 S6 O61 119.2(10) .
O63 S6 O62 116.7(11) .
O61 S6 O62 107.4(10) .
O63 S6 C64 105.5(7) .
O61 S6 C64 103.3(7) .
O62 S6 C64 102.5(8) .
C62 C70 C76 113.1(9) .
C62 C70 H70A 109.0 .
C76 C70 H70A 109.0 .
C62 C70 H70B 109.0 .
C76 C70 H70B 109.0 .
H70A C70 H70B 107.8 .
O7 C71 C72 119.1(11) .
O7 C71 C76 119.5(12) .
C72 C71 C76 121.3(10) .
C71 C72 C73 116.9(10) .
C71 C72 C80 122.0(13) .
C73 C72 C80 121.1(14) .
C74 C73 C72 121.8(12) .
C74 C73 H73 119.1 .
C72 C73 H73 119.1 .
C73 C74 C75 121.3(11) .
C73 C74 S7 118.5(9) .
C75 C74 S7 120.2(8) .
C74 C75 C76 121.4(10) .
C74 C75 H75 119.3 .
C76 C75 H75 119.3 .
C75 C76 C71 117.3(11) .
C75 C76 C70 122.4(11) .
C71 C76 C70 119.8(11) .
O71 S7 O72 112.8(7) .
O71 S7 O73 110.3(7) .
O72 S7 O73 112.3(7) .
O71 S7 C74 107.1(5) .
O72 S7 C74 107.1(6) .
O73 S7 C74 107.0(5) .
C72 C80 C86 110.6(10) .
C72 C80 H80A 109.5 .
C86 C80 H80A 109.5 .
C72 C80 H80B 109.5 .
C86 C80 H80B 109.5 .
H80A C80 H80B 108.1 .
O8 C81 C86 117.7(12) .
O8 C81 C82 121.0(11) .
C86 C81 C82 121.3(13) .
C83 C82 C81 118.9(11) .
C83 C82 C50 119.7(11) .
C81 C82 C50 121.4(11) .
C82 C83 C84 121.4(13) .
C82 C83 H83 119.3 .
C84 C83 H83 119.3 .
C83 C84 C85 119.4(15) .
C83 C84 S8 121.7(11) .
C85 C84 S8 118.9(11) .
C86 C85 C84 120.2(13) .
C86 C85 H85 119.9 .
C84 C85 H85 119.9 .
C85 C86 C81 118.6(12) .
C85 C86 C80 119.1(13) .
C81 C86 C80 122.3(15) .
O84 S8 O86 113.4(8) .
O81 S8 O83 112.5(7) .
O81 S8 O82 110.9(7) .
O83 S8 O82 110.5(7) .
O84 S8 O85 110.5(7) .
O86 S8 O85 109.8(7) .
O84 S8 C84 108.6(7) .
O81 S8 C84 108.4(7) .
O86 S8 C84 108.1(7) .
O83 S8 C84 107.9(7) .
O82 S8 C84 106.3(7) .
O85 S8 C84 106.1(7) .
C121 P1 C131 107.8(6) .
C121 P1 C111 111.2(5) .
C131 P1 C111 107.7(5) .
C121 P1 C141 106.9(5) .
C131 P1 C141 112.0(5) .
C111 P1 C141 111.2(4) .
C112 C111 C116 120.3(9) .
C112 C111 P1 121.3(8) .
C116 C111 P1 118.3(8) .
C113 C112 C111 120.4(11) .
C113 C112 H112 119.8 .
C111 C112 H112 119.8 .
C114 C113 C112 119.6(12) .
C114 C113 H113 120.2 .
C112 C113 H113 120.2 .
C113 C114 C115 121.9(10) .
C113 C114 H114 119.0 .
C115 C114 H114 119.0 .
C114 C115 C116 119.3(12) .
C114 C115 H115 120.3 .
C116 C115 H115 120.3 .
C111 C116 C115 118.4(11) .
C111 C116 H116 120.8 .
C115 C116 H116 120.8 .
C122 C121 C126 120.5(12) .
C122 C121 P1 118.5(9) .
C126 C121 P1 121.0(10) .
C121 C122 C123 118.3(16) .
C121 C122 H122 120.8 .
C123 C122 H122 120.8 .
C124 C123 C122 117.8(18) .
C124 C123 H123 121.1 .
C122 C123 H123 121.1 .
C125 C124 C123 125.1(16) .
C125 C124 H124 117.5 .
C123 C124 H124 117.5 .
C124 C125 C126 118.6(17) .
C124 C125 H125 120.7 .
C126 C125 H125 120.7 .
C125 C126 C121 119.4(16) .
C125 C126 H126 120.3 .
C121 C126 H126 120.3 .
C136 C131 C132 119.7(12) .
C136 C131 P1 124.6(8) .
C132 C131 P1 115.6(10) .
C133 C132 C131 116.9(14) .
C133 C132 H132 121.6 .
C131 C132 H132 121.6 .
C134 C133 C132 122.6(14) .
C134 C133 H133 118.7 .
C132 C133 H133 118.7 .
C133 C134 C135 119.7(14) .
C133 C134 H134 120.2 .
C135 C134 H134 120.2 .
C134 C135 C136 120.7(14) .
C134 C135 H135 119.7 .
C136 C135 H135 119.7 .
C131 C136 C135 120.3(12) .
C131 C136 H136 119.8 .
C135 C136 H136 119.8 .
C142 C141 C146 122.2(9) .
C142 C141 P1 121.4(7) .
C146 C141 P1 116.3(8) .
C141 C142 C143 118.9(9) .
C141 C142 H142 120.5 .
C143 C142 H142 120.5 .
C144 C143 C142 119.0(11) .
C144 C143 H143 120.5 .
C142 C143 H143 120.5 .
C143 C144 C145 122.1(10) .
C143 C144 H144 119.0 .
C145 C144 H144 119.0 .
C144 C145 C146 119.3(10) .
C144 C145 H145 120.4 .
C146 C145 H145 120.4 .
C145 C146 C141 118.5(10) .
C145 C146 H146 120.8 .
C141 C146 H146 120.8 .
C231 P2 C241 109.7(5) .
C231 P2 C221 107.8(5) .
C241 P2 C221 111.0(5) .
C231 P2 C211 109.7(5) .
C241 P2 C211 108.3(5) .
C221 P2 C211 110.4(5) .
C212 C211 C216 120.7(11) .
C212 C211 P2 121.4(9) .
C216 C211 P2 117.9(9) .
C213 C212 C211 120.3(13) .
C213 C212 H212 119.8 .
C211 C212 H212 119.8 .
C212 C213 C214 119.8(13) .
C212 C213 H213 120.1 .
C214 C213 H213 120.1 .
C215 C214 C213 119.9(12) .
C215 C214 H214 120.1 .
C213 C214 H214 120.1 .
C214 C215 C216 119.8(14) .
C214 C215 H215 120.1 .
C216 C215 H215 120.1 .
C215 C216 C211 119.3(13) .
C215 C216 H216 120.3 .
C211 C216 H216 120.3 .
C226 C221 C222 119.2(11) .
C226 C221 P2 121.3(9) .
C222 C221 P2 119.4(9) .
C223 C222 C221 121.3(12) .
C223 C222 H222 119.4 .
C221 C222 H222 119.4 .
C222 C223 C224 120.6(11) .
C222 C223 H223 119.7 .
C224 C223 H223 119.7 .
C223 C224 C225 118.3(12) .
C223 C224 H224 120.9 .
C225 C224 H224 120.9 .
C226 C225 C224 119.3(12) .
C226 C225 H225 120.3 .
C224 C225 H225 120.3 .
C221 C226 C225 121.2(11) .
C221 C226 H226 119.4 .
C225 C226 H226 119.4 .
C236 C231 C232 118.2(11) .
C236 C231 P2 119.2(9) .
C232 C231 P2 122.5(8) .
C233 C232 C231 119.2(10) .
C233 C232 H232 120.4 .
C231 C232 H232 120.4 .
C234 C233 C232 121.7(11) .
C234 C233 H233 119.1 .
C232 C233 H233 119.1 .
C233 C234 C235 120.6(12) .
C233 C234 H234 119.7 .
C235 C234 H234 119.7 .
C234 C235 C236 118.2(11) .
C234 C235 H235 120.9 .
C236 C235 H235 120.9 .
C235 C236 C231 121.9(11) .
C235 C236 H236 119.0 .
C231 C236 H236 119.0 .
C242 C241 C246 121.3(11) .
C242 C241 P2 118.6(9) .
C246 C241 P2 120.1(10) .
C241 C242 C243 120.4(14) .
C241 C242 H242 119.8 .
C243 C242 H242 119.8 .
C242 C243 C244 119.5(15) .
C242 C243 H243 120.2 .
C244 C243 H243 120.2 .
C245 C244 C243 119.7(13) .
C245 C244 H244 120.2 .
C243 C244 H244 120.2 .
C244 C245 C246 121.9(14) .
C244 C245 H245 119.1 .
C246 C245 H245 119.1 .
C245 C246 C241 117.1(14) .
C245 C246 H246 121.5 .
C241 C246 H246 121.5 .
C301 C300 H30K 109.5 .
C301 C300 H30L 109.5 .
H30K C300 H30L 109.5 .
C301 C300 H30M 109.5 .
H30K C300 H30M 109.5 .
H30L C300 H30M 109.5 .
C300 C301 C302 106.4(16) .
C300 C301 H30C 110.4 .
C302 C301 H30C 110.4 .
C300 C301 H30D 110.4 .
C302 C301 H30D 110.4 .
H30C C301 H30D 108.6 .
C303 C302 C301 118.2(15) .
C303 C302 H30E 107.8 .
C301 C302 H30E 107.8 .
C303 C302 H30F 107.8 .
C301 C302 H30F 107.8 .
H30E C302 H30F 107.1 .
N1 C303 C302 108.1(14) .
N1 C303 H30G 110.1 .
C302 C303 H30G 110.1 .
N1 C303 H30H 110.1 .
C302 C303 H30H 110.1 .
H30G C303 H30H 108.4 .
C304 N1 C306 109.7(13) .
C304 N1 C303 125.3(14) .
C306 N1 C303 124.4(14) .
N1 C304 N2 109.4(12) .
N1 C304 H304 125.3 .
N2 C304 H304 125.3 .
C304 N2 C305 107.4(12) .
C304 N2 C307 128.1(12) .
C305 N2 C307 124.3(13) .
C306 C305 N2 106.3(15) .
C306 C305 H305 126.8 .
N2 C305 H305 126.8 .
C305 C306 N1 107.1(13) .
C305 C306 H306 126.5 .
N1 C306 H306 126.5 .
N2 C307 C308 111.8(11) .
N2 C307 H30I 109.3 .
C308 C307 H30I 109.3 .
N2 C307 H30J 109.3 .
C308 C307 H30J 109.3 .
H30I C307 H30J 107.9 .
C313 C308 C309 118.4(11) .
C313 C308 C307 123.4(12) .
C309 C308 C307 118.1(11) .
C308 C309 C310 119.9(11) .
C308 C309 H309 120.0 .
C310 C309 H309 120.0 .
C311 C310 C309 118.1(12) .
C311 C310 H310 121.0 .
C309 C310 H310 121.0 .
C312 C311 O300 125.7(12) .
C312 C311 C310 121.2(12) .
O300 C311 C310 113.1(12) .
C311 C312 C313 118.6(11) .
C311 C312 H312 120.7 .
C313 C312 H312 120.7 .
C308 C313 C312 123.6(11) .
C308 C313 H313 118.2 .
C312 C313 H313 118.2 .
C311 O300 C314 118.6(11) .
O300 C314 C315 115.7(12) .
O300 C314 H31A 108.4 .
C315 C314 H31A 108.4 .
O300 C314 H31B 108.4 .
C315 C314 H31B 108.4 .
H31A C314 H31B 107.4 .
C317 C315 C316 118.3(11) 2_676
C317 C315 C314 122.3(14) 2_676
C316 C315 C314 119.0(15) .
C317 C316 C315 117.9(14) .
C317 C316 H316 121.1 .
C315 C316 H316 121.1 .
C315 C317 C316 123.6(15) 2_676
C315 C317 H317 118.2 2_676
C316 C317 H317 118.2 .
C401 C400 H40K 109.5 .
C401 C400 H40L 109.5 .
H40K C400 H40L 109.5 .
C401 C400 H40M 109.5 .
H40K C400 H40M 109.5 .
H40L C400 H40M 109.5 .
C400 C401 C402 110.0(16) .
C400 C401 H40C 109.7 .
C402 C401 H40C 109.7 .
C400 C401 H40D 109.7 .
C402 C401 H40D 109.7 .
H40C C401 H40D 108.2 .
C401 C402 C403 109.5(16) .
C401 C402 H40E 109.8 .
C403 C402 H40E 109.8 .
C401 C402 H40F 109.8 .
C403 C402 H40F 109.8 .
H40E C402 H40F 108.2 .
N3 C403 C402 107.6(14) .
N3 C403 H40G 110.2 .
C402 C403 H40G 110.2 .
N3 C403 H40H 110.2 .
C402 C403 H40H 110.2 .
H40G C403 H40H 108.5 .
C404 N3 C406 110.5(16) .
C404 N3 C403 127(2) .
C406 N3 C403 122.4(18) .
N3 C404 N4 110(2) .
N3 C404 H404 125.0 .
N4 C404 H404 125.0 .
C405 N4 C404 104.2(17) .
C405 N4 C407 132.8(16) .
C404 N4 C407 122.9(18) .
N4 C405 C406 113(2) .
N4 C405 H405 123.6 .
C406 C405 H405 123.6 .
C405 C406 N3 103(2) .
C405 C406 H406 128.7 .
N3 C406 H406 128.7 .
N4 C407 C408 113.2(9) .
N4 C407 H40I 108.9 .
C408 C407 H40I 108.9 .
N4 C407 H40J 108.9 .
C408 C407 H40J 108.9 .
H40I C407 H40J 107.8 .
C409 C408 C413 119(2) .
C409 C408 C407 124(2) .
C413 C408 C407 117(2) .
C410 C409 C408 120(3) .
C410 C409 H409 119.8 .
C408 C409 H409 119.8 .
C409 C410 C411 123(3) .
C409 C410 H410 118.6 .
C411 C410 H410 118.6 .
O400 C411 C410 118(2) .
O400 C411 C412 124(2) .
C410 C411 C412 118(3) .
C413 C412 C411 119(3) .
C413 C412 H412 120.3 .
C411 C412 H412 120.3 .
C412 C413 C408 120(3) .
C412 C413 H413 119.9 .
C408 C413 H413 119.9 .
C411 O400 C414 117(2) .
O400 C414 C415 111(2) .
O400 C414 H41A 109.5 .
C415 C414 H41A 109.5 .
O400 C414 H41B 109.5 .
C415 C414 H41B 109.5 .
H41A C414 H41B 108.1 .
C517 C415 C416 119(2) .
C517 C415 C414 122(2) .
C416 C415 C414 119(3) .
C417 C416 C415 117(2) .
C417 C416 H416 121.3 .
C415 C416 H416 121.3 .
C515 C417 C416 123(3) .
C515 C417 H417 118.6 .
C416 C417 H417 118.6 .
C415 C517 C516 120(2) .
C415 C517 H517 120.2 .
C516 C517 H517 120.2 .
C515 C516 C517 121(3) .
C515 C516 H516 119.3 .
C517 C516 H516 119.3 .
C417 C515 C516 119(3) .
C417 C515 C514 121(2) .
C516 C515 C514 120(2) .
O500 C514 C515 109(2) .
O500 C514 H51A 110.0 .
C515 C514 H51A 110.0 .
O500 C514 H51B 110.0 .
C515 C514 H51B 110.0 .
H51A C514 H51B 108.4 .
C511 O500 C514 116.2(19) .
C508 C513 C512 125(3) .
C508 C513 H513 117.5 .
C512 C513 H513 117.5 .
C513 C512 C511 120(3) .
C513 C512 H512 120.1 .
C511 C512 H512 120.1 .
O500 C511 C512 125(2) .
O500 C511 C510 117(2) .
C512 C511 C510 119(2) .
C511 C510 C509 119(2) .
C511 C510 H510 120.3 .
C509 C510 H510 120.3 .
C508 C509 C510 120(2) .
C508 C509 H509 120.1 .
C510 C509 H509 120.1 .
C513 C508 C509 117.4(19) .
C513 C508 C507 123(2) .
C509 C508 C507 120(2) .
N4' C507 C508 111.6(6) .
N4' C507 H50C 109.3 .
C508 C507 H50C 109.3 .
N4' C507 H50D 109.3 .
C508 C507 H50D 109.3 .
H50C C507 H50D 108.0 .
N3' C506 C505 111(3) .
N3' C506 H506 124.6 .
C505 C506 H506 124.6 .
C506 C505 N4' 103(2) .
C506 C505 H505 128.4 .
N4' C505 H505 128.4 .
C504 N4' C507 129(2) .
C504 N4' C505 108.4(19) .
C507 N4' C505 122.8(19) .
N4' C504 N3' 109(2) .
N4' C504 H504 125.4 .
N3' C504 H504 125.4 .
C506 N3' C504 108.3(17) .
C506 N3' C503 131(2) .
C504 N3' C503 120.6(19) .
N3' C503 C502 113(3) .
N3' C503 H50E 109.0 .
C502 C503 H50E 109.0 .
N3' C503 H50F 109.0 .
C502 C503 H50F 109.0 .
H50E C503 H50F 107.8 .
C503 C502 C501 110.1(16) .
C503 C502 H50G 109.6 .
C501 C502 H50G 109.6 .
C503 C502 H50H 109.6 .
C501 C502 H50H 109.6 .
H50G C502 H50H 108.1 .
C502 C501 C500 109.4(16) .
C502 C501 H50I 109.8 .
C500 C501 H50I 109.8 .
C502 C501 H50J 109.8 .
C500 C501 H50J 109.8 .
H50I C501 H50J 108.2 .
C501 C500 H50K 109.5 .
C501 C500 H50L 109.5 .
H50K C500 H50L 109.5 .
C501 C500 H50M 109.5 .
H50K C500 H50M 109.5 .
H50L C500 H50M 109.5 .

loop_
_geom_bond_atom_site_label_1
_geom_bond_atom_site_label_2
_geom_bond_distance
_geom_bond_site_symmetry_2
Gd1 O18' 2.34(6) .
Gd1 O13W 2.361(14) .
Gd1 O11 2.376(12) .
Gd1 O14W 2.38(2) .
Gd1 O12W 2.419(10) .
Gd1 O11W 2.428(10) .
Gd1 O16W 2.441(12) .
Gd1 O15W 2.452(12) .
Gd1 O17W 2.472(13) .
Gd1 O14' 2.49(2) .
Gd1 O18W 2.50(6) .
Gd2 O25W 2.383(14) .
Gd2 O26W 2.385(10) .
Gd2 O27W 2.393(11) .
Gd2 O21W 2.408(15) .
Gd2 O22W 2.418(14) .
Gd2 O23W 2.440(11) .
Gd2 O24W 2.451(16) .
Gd2 O28W 2.58(2) .
Gd2 O03W 2.61(2) .
O1 C11 1.356(17) .
C10 C16 1.50(2) .
C10 C42 1.513(19) .
C10 H10A 0.9900 .
C10 H10B 0.9900 .
C11 C12 1.36(2) .
C11 C16 1.409(19) .
C12 C13 1.40(2) .
C12 C20 1.52(2) .
C13 C14 1.38(2) .
C13 H13 0.9500 .
C14 C15 1.37(2) .
C14 S1 1.751(16) .
C15 C16 1.424(19) .
C15 H15 0.9500 .
S1 O12 1.355(16) .
S1 O11 1.440(13) .
S1 O13 1.458(15) .
O2 C21 1.355(17) .
C20 C26 1.530(18) .
C20 H20A 0.9900 .
C20 H20B 0.9900 .
C21 C26 1.394(19) .
C21 C22 1.420(16) .
C22 C23 1.360(19) .
C22 C30 1.489(16) .
C23 C24 1.407(19) .
C23 H23 0.9500 .
C24 C25 1.37(2) .
C24 S2 1.742(17) .
C25 C26 1.33(2) .
C25 H25 0.9500 .
S2 O23 1.390(12) .
S2 O25 1.405(12) .
S2 O24 1.411(12) .
S2 O26 1.422(12) .
S2 O21 1.422(12) .
S2 O22 1.423(12) .
O3 C31 1.319(13) .
C30 C36 1.534(17) .
C30 H30A 0.9900 .
C30 H30B 0.9900 .
C31 C32 1.387(19) .
C31 C36 1.397(17) .
C32 C33 1.339(19) .
C32 C40 1.525(19) .
C33 C34 1.38(2) .
C33 H33 0.9500 .
C34 C35 1.416(18) .
C34 S3 1.754(12) .
C35 C36 1.371(15) .
C35 H35 0.9500 .
S3 O31 1.400(16) .
S3 O32 1.455(12) .
S3 O33 1.507(15) .
O4 C41 1.317(16) .
C40 C46 1.53(2) .
C40 H40A 0.9900 .
C40 H40B 0.9900 .
C41 C46 1.407(18) .
C41 C42 1.419(18) .
C42 C43 1.39(2) .
C43 C44 1.40(2) .
C43 H43 0.9500 .
C44 C45 1.33(2) .
C44 S4 1.774(16) .
C45 C46 1.38(2) .
C45 H45 0.9500 .
S4 O41 1.410(13) .
S4 O43 1.412(15) .
S4 O42 1.461(19) .
O5 C51 1.375(13) .
C50 C82 1.521(16) .
C50 C56 1.531(15) .
C50 H50A 0.9900 .
C50 H50B 0.9900 .
C51 C56 1.373(16) .
C51 C52 1.392(15) .
C52 C53 1.391(15) .
C52 C60 1.503(14) .
C53 C54 1.391(15) .
C53 H53 0.9500 .
C54 C55 1.385(14) .
C54 S5 1.771(11) .
C55 C56 1.390(15) .
C55 H55 0.9500 .
S5 O51 1.446(8) .
S5 O52 1.460(8) .
S5 O53 1.463(9) .
O6 C61 1.337(15) .
C60 C66 1.538(14) .
C60 H60A 0.9900 .
C60 H60B 0.9900 .
C61 C66 1.370(17) .
C61 C62 1.443(15) .
C62 C63 1.362(18) .
C62 C70 1.503(18) .
C63 C64 1.362(19) .
C63 H63 0.9500 .
C64 C65 1.423(16) .
C64 S6 1.769(13) .
C65 C66 1.394(18) .
C65 H65 0.9500 .
S6 O63 1.361(14) .
S6 O61 1.411(13) .
S6 O62 1.438(17) .
O7 C71 1.354(14) .
C70 C76 1.506(18) .
C70 H70A 0.9900 .
C70 H70B 0.9900 .
C71 C72 1.403(19) .
C71 C76 1.422(17) .
C72 C73 1.415(18) .
C72 C80 1.494(18) .
C73 C74 1.335(16) .
C73 H73 0.9500 .
C74 C75 1.365(16) .
C74 S7 1.776(11) .
C75 C76 1.390(15) .
C75 H75 0.9500 .
S7 O71 1.421(11) .
S7 O72 1.459(11) .
S7 O73 1.461(10) .
O8 C81 1.338(16) .
C80 C86 1.554(19) .
C80 H80A 0.9900 .
C80 H80B 0.9900 .
C81 C86 1.390(17) .
C81 C82 1.397(17) .
C82 C83 1.350(18) .
C83 C84 1.389(18) .
C83 H83 0.9500 .
C84 C85 1.39(2) .
C84 S8 1.739(17) .
C85 C86 1.38(2) .
C85 H85 0.9500 .
S8 O84 1.404(13) .
S8 O81 1.406(13) .
S8 O86 1.412(13) .
S8 O83 1.413(13) .
S8 O82 1.434(13) .
S8 O85 1.439(13) .
P1 C121 1.783(11) .
P1 C131 1.798(12) .
P1 C111 1.809(9) .
P1 C141 1.818(10) .
C111 C112 1.379(16) .
C111 C116 1.388(15) .
C112 C113 1.366(15) .
C112 H112 0.9500 .
C113 C114 1.354(19) .
C113 H113 0.9500 .
C114 C115 1.365(19) .
C114 H114 0.9500 .
C115 C116 1.403(15) .
C115 H115 0.9500 .
C116 H116 0.9500 .
C121 C122 1.40(2) .
C121 C126 1.418(18) .
C122 C123 1.41(2) .
C122 H122 0.9500 .
C123 C124 1.38(3) .
C123 H123 0.9500 .
C124 C125 1.33(3) .
C124 H124 0.9500 .
C125 C126 1.38(2) .
C125 H125 0.9500 .
C126 H126 0.9500 .
C131 C136 1.339(18) .
C131 C132 1.430(16) .
C132 C133 1.40(2) .
C132 H132 0.9500 .
C133 C134 1.32(2) .
C133 H133 0.9500 .
C134 C135 1.37(2) .
C134 H134 0.9500 .
C135 C136 1.388(18) .
C135 H135 0.9500 .
C136 H136 0.9500 .
C141 C142 1.354(14) .
C141 C146 1.404(13) .
C142 C143 1.405(15) .
C142 H142 0.9500 .
C143 C144 1.373(17) .
C143 H143 0.9500 .
C144 C145 1.378(18) .
C144 H144 0.9500 .
C145 C146 1.383(16) .
C145 H145 0.9500 .
C146 H146 0.9500 .
P2 C231 1.783(12) .
P2 C241 1.786(11) .
P2 C221 1.797(12) .
P2 C211 1.800(10) .
C211 C212 1.372(17) .
C211 C216 1.400(18) .
C212 C213 1.365(18) .
C212 H212 0.9500 .
C213 C214 1.42(2) .
C213 H213 0.9500 .
C214 C215 1.38(2) .
C214 H214 0.9500 .
C215 C216 1.391(19) .
C215 H215 0.9500 .
C216 H216 0.9500 .
C221 C226 1.362(16) .
C221 C222 1.378(16) .
C222 C223 1.345(18) .
C222 H222 0.9500 .
C223 C224 1.398(19) .
C223 H223 0.9500 .
C224 C225 1.403(18) .
C224 H224 0.9500 .
C225 C226 1.381(18) .
C225 H225 0.9500 .
C226 H226 0.9500 .
C231 C236 1.384(15) .
C231 C232 1.401(17) .
C232 C233 1.368(18) .
C232 H232 0.9500 .
C233 C234 1.356(18) .
C233 H233 0.9500 .
C234 C235 1.379(19) .
C234 H234 0.9500 .
C235 C236 1.380(18) .
C235 H235 0.9500 .
C236 H236 0.9500 .
C241 C242 1.360(18) .
C241 C246 1.409(17) .
C242 C243 1.391(19) .
C242 H242 0.9500 .
C243 C244 1.40(2) .
C243 H243 0.9500 .
C244 C245 1.36(2) .
C244 H244 0.9500 .
C245 C246 1.406(19) .
C245 H245 0.9500 .
C246 H246 0.9500 .
C300 C301 1.504(10) .
C300 H30K 0.9800 .
C300 H30L 0.9800 .
C300 H30M 0.9800 .
C301 C302 1.517(10) .
C301 H30C 0.9900 .
C301 H30D 0.9900 .
C302 C303 1.515(10) .
C302 H30E 0.9900 .
C302 H30F 0.9900 .
C303 N1 1.458(19) .
C303 H30G 0.9900 .
C303 H30H 0.9900 .
N1 C304 1.310(17) .
N1 C306 1.37(2) .
C304 N2 1.330(18) .
C304 H304 0.9500 .
N2 C305 1.41(2) .
N2 C307 1.438(17) .
C305 C306 1.36(3) .
C305 H305 0.9500 .
C306 H306 0.9500 .
C307 C308 1.514(17) .
C307 H30I 0.9900 .
C307 H30J 0.9900 .
C308 C313 1.331(17) .
C308 C309 1.392(18) .
C309 C310 1.421(18) .
C309 H309 0.9500 .
C310 C311 1.378(19) .
C310 H310 0.9500 .
C311 C312 1.363(18) .
C311 O300 1.369(15) .
C312 C313 1.372(16) .
C312 H312 0.9500 .
C313 H313 0.9500 .
O300 C314 1.421(19) .
C314 C315 1.511(16) .
C314 H31A 0.9900 .
C314 H31B 0.9900 .
C315 C317 1.33(2) 2_676
C315 C316 1.43(2) .
C316 C317 1.367(18) .
C316 H316 0.9500 .
C317 C315 1.33(2) 2_676
C317 H317 0.9500 .
C400 C401 1.507(10) .
C400 H40K 0.9800 .
C400 H40L 0.9800 .
C400 H40M 0.9800 .
C401 C402 1.510(10) .
C401 H40C 0.9900 .
C401 H40D 0.9900 .
C402 C403 1.513(10) .
C402 H40E 0.9900 .
C402 H40F 0.9900 .
C403 N3 1.465(5) .
C403 H40G 0.9900 .
C403 H40H 0.9900 .
N3 C404 1.33(2) .
N3 C406 1.39(3) .
C404 N4 1.37(3) .
C404 H404 0.9500 .
N4 C405 1.36(3) .
N4 C407 1.464(5) .
C405 C406 1.37(3) .
C405 H405 0.9500 .
C406 H406 0.9500 .
C407 C408 1.477(15) .
C407 H40I 0.9900 .
C407 H40J 0.9900 .
C408 C409 1.35(4) .
C408 C413 1.41(4) .
C409 C410 1.33(4) .
C409 H409 0.9500 .
C410 C411 1.38(4) .
C410 H410 0.9500 .
C411 O400 1.37(3) .
C411 C412 1.40(4) .
C412 C413 1.37(5) .
C412 H412 0.9500 .
C413 H413 0.9500 .
O400 C414 1.37(3) .
C414 C415 1.51(4) .
C414 H41A 0.9900 .
C414 H41B 0.9900 .
C415 C517 1.37(4) .
C415 C416 1.45(4) .
C416 C417 1.41(4) .
C416 H416 0.9500 .
C417 C515 1.35(4) .
C417 H417 0.9500 .
C517 C516 1.42(4) .
C517 H517 0.9500 .
C516 C515 1.36(3) .
C516 H516 0.9500 .
C515 C514 1.49(4) .
C514 O500 1.41(3) .
C514 H51A 0.9900 .
C514 H51B 0.9900 .
O500 C511 1.36(3) .
C513 C508 1.33(3) .
C513 C512 1.34(4) .
C513 H513 0.9500 .
C512 C511 1.38(3) .
C512 H512 0.9500 .
C511 C510 1.38(3) .
C510 C509 1.41(4) .
C510 H510 0.9500 .
C509 C508 1.39(3) .
C509 H509 0.9500 .
C508 C507 1.486(14) .
C507 N4' 1.467(5) .
C507 H50C 0.9900 .
C507 H50D 0.9900 .
C506 N3' 1.28(2) .
C506 C505 1.37(4) .
C506 H506 0.9500 .
C505 N4' 1.47(3) .
C505 H505 0.9500 .
N4' C504 1.26(3) .
C504 N3' 1.41(3) .
C504 H504 0.9500 .
N3' C503 1.465(5) .
C503 C502 1.504(10) .
C503 H50E 0.9900 .
C503 H50F 0.9900 .
C502 C501 1.509(10) .
C502 H50G 0.9900 .
C502 H50H 0.9900 .
C501 C500 1.513(10) .
C501 H50I 0.9900 .
C501 H50J 0.9900 .
C500 H50K 0.9800 .
C500 H50L 0.9800 .
C500 H50M 0.9800 .

loop_
_platon_squeeze_void_nr
_platon_squeeze_void_average_x
_platon_squeeze_void_average_y
_platon_squeeze_void_average_z
_platon_squeeze_void_volume
_platon_squeeze_void_count_electrons
_platon_squeeze_void_content
1 -0.036 0.424 0.107 57 15 ' '
2 0.035 0.576 0.893 58 15 ' '
3 0.214 0.502 0.109 7 2 ' '
4 0.208 0.640 0.141 9 2 ' '
5 0.415 0.821 0.160 10 1 ' '
6 0.584 0.179 0.840 10 1 ' '
7 0.792 0.360 0.859 9 2 ' '
8 0.786 0.498 0.891 6 2 ' '
